data_7134795
loop_
_publ_author_name
'Alka&#x15f;, Adil'
'Diaz-Rodriguez, Roberto M'
'Sequeira, Steve O.'
'Hilborn, James W.'
'Atansi, Mmasinachi'
'Sullivan, Em C.'
'Brown, Emily B.'
'Gapare, Rosinah Liandrah'
'Mutus, Bulent'
'Robertson, Katherine N.'
'Thompson, Alison'

_publ_section_title
;
 Introducing the substituted azobispyrrole framework: synthesis and
 properties.
;
_journal_issue 62
_journal_name_full 'Chemical communications (Cambridge, England)'
_journal_page_first 11649
_journal_page_last 11652
_journal_paper_doi 10.1039/d5cc02884a
_journal_volume 61
_journal_year 2025
_chemical_formula_moiety '4(C40 H40 N4)'
_chemical_formula_sum 'C160 H160 N16'
_chemical_formula_weight 2307.03
_space_group_crystal_system triclinic
_space_group_IT_number 2
_space_group_name_Hall '-P 1'
_space_group_name_H-M_alt 'P -1'
_atom_sites_solution_hydrogens geom
_atom_sites_solution_primary dual
_audit_creation_method SHELXL-2019/3
_audit_update_record
;
2024-12-15 deposited with the CCDC.	2025-06-20 downloaded from the CCDC.
;
_cell_angle_alpha 68.1270(14)
_cell_angle_beta 74.0072(15)
_cell_angle_gamma 73.9936(14)
_cell_formula_units_Z 2
_cell_length_a 19.2320(8)
_cell_length_b 19.9165(7)
_cell_length_c 19.9108(8)
_cell_measurement_reflns_used 9952
_cell_measurement_temperature 150(2)
_cell_measurement_theta_max 28.2090
_cell_measurement_theta_min 2.3092
_cell_volume 6674.3(5)
_computing_cell_refinement 'SAINT V8.40B (Bruker AXS LLC, 2019)'
_computing_data_collection 'Bruker Instrument Service v8.5.0.11 RC8'
_computing_data_reduction 'SAINT V8.40B (Bruker AXS LLC, 2019)'
_computing_structure_refinement 'SHELXL-2019/2 (Sheldrick, 2019)'
_computing_structure_solution 'SHELXT-2014 (Sheldrick, 2015)'
_diffrn_ambient_temperature 150(2)
_diffrn_detector '100 \\times 140 mm^2^ CMOS sensor'
_diffrn_detector_area_resol_mean 7.3910
_diffrn_detector_type 'Bruker PHOTON III'
_diffrn_measured_fraction_theta_full 1.000
_diffrn_measured_fraction_theta_max 0.999
_diffrn_measurement_device '\k--geometry diffractometer'
_diffrn_measurement_device_type 'Bruker D8 VENTURE'
_diffrn_radiation_monochromator 'multilayer mirror'
_diffrn_radiation_type MoK\a
_diffrn_radiation_wavelength 0.71073
_diffrn_reflns_av_R_equivalents 0.0624
_diffrn_reflns_av_unetI/netI 0.0279
_diffrn_reflns_Laue_measured_fraction_full 1.000
_diffrn_reflns_Laue_measured_fraction_max 0.999
_diffrn_reflns_limit_h_max 25
_diffrn_reflns_limit_h_min -25
_diffrn_reflns_limit_k_max 26
_diffrn_reflns_limit_k_min -26
_diffrn_reflns_limit_l_max 26
_diffrn_reflns_limit_l_min -26
_diffrn_reflns_number 415165
_diffrn_reflns_point_group_measured_fraction_full 1.000
_diffrn_reflns_point_group_measured_fraction_max 0.999
_diffrn_reflns_theta_full 25.242
_diffrn_reflns_theta_max 28.278
_diffrn_reflns_theta_min 1.826
_diffrn_source_current 1.4
_diffrn_source_power 0.07
_diffrn_source_type 'Incoatec I\mS 3.0'
_diffrn_source_voltage 50
_exptl_absorpt_coefficient_mu 0.068
_exptl_absorpt_correction_T_max 0.7457
_exptl_absorpt_correction_T_min 0.7059
_exptl_absorpt_correction_type multi-scan
_exptl_absorpt_process_details
;
Krause, L., Herbst-Irmer, R., Sheldrick, G. M., Stalke, D. (2015).
J. Appl. Cryst. 48, 3-10.
;
_exptl_crystal_colour red
_exptl_crystal_density_diffrn 1.148
_exptl_crystal_description block
_exptl_crystal_F_000 2464
_exptl_crystal_size_max 0.135
_exptl_crystal_size_mid 0.118
_exptl_crystal_size_min 0.063
_refine_diff_density_max 0.252
_refine_diff_density_min -0.284
_refine_diff_density_rms 0.055
_refine_ls_extinction_method none
_refine_ls_goodness_of_fit_ref 1.159
_refine_ls_hydrogen_treatment constr
_refine_ls_matrix_type full
_refine_ls_number_parameters 1586
_refine_ls_number_reflns 33105
_refine_ls_number_restraints 0
_refine_ls_restrained_S_all 1.159
_refine_ls_R_factor_all 0.0781
_refine_ls_R_factor_gt 0.0495
_refine_ls_shift/su_max 0.000
_refine_ls_shift/su_mean 0.000
_refine_ls_structure_factor_coef Fsqd
_refine_ls_weighting_details 'w=1/[\s^2^(Fo^2^)+(0.0647P)^2^+1.9828P] where P=(Fo^2^+2Fc^2^)/3'
_refine_ls_weighting_scheme calc
_refine_ls_wR_factor_gt 0.1199
_refine_ls_wR_factor_ref 0.1519
_reflns_Friedel_coverage 0.000
_reflns_number_gt 26580
_reflns_number_total 33105
_reflns_threshold_expression 'I > 2\s(I)'
_cod_data_source_file d5cc02884a2.cif
_cod_data_source_block AT023
_cod_depositor_comments 'Adding full bibliography for 7134793--7134795.cif.'
_cod_database_code 7134795
_shelx_shelxl_version_number 2019/3
_shelx_space_group_comment
;
The symmetry employed for this shelxl refinement is uniquely defined
by the following loop, which should always be used as a source of
symmetry information in preference to the above space-group names.
They are only intended as comments.
;
_shelx_estimated_absorpt_t_min 0.991
_shelx_estimated_absorpt_t_max 0.996
_diffrn_source_source 'microfocus sealed tube'

loop_
_space_group_symop_operation_xyz
'x, y, z'
'-x, -y, -z'

loop_
_atom_site_label
_atom_site_type_symbol
_atom_site_fract_x
_atom_site_fract_y
_atom_site_fract_z
_atom_site_U_iso_or_equiv
_atom_site_adp_type
_atom_site_occupancy
_atom_site_site_symmetry_order
_atom_site_calc_flag
_atom_site_refinement_flags_posn
_atom_site_refinement_flags_adp
_atom_site_refinement_flags_occupancy
_atom_site_disorder_assembly
_atom_site_disorder_group
N1_1 N 0.38520(9) 0.87539(9) 0.21581(9) 0.0253(3) Uani 1 1 d . . . . .
N2_1 N 0.46649(9) 0.76408(9) 0.25881(10) 0.0274(3) Uani 1 1 d . . . . .
N3_1 N 0.52939(9) 0.73347(9) 0.27767(10) 0.0279(3) Uani 1 1 d . . . . .
N4_1 N 0.61357(9) 0.62174(9) 0.31207(9) 0.0271(3) Uani 1 1 d . . . . .
C1_1 C 0.45242(10) 0.83966(10) 0.23729(11) 0.0251(4) Uani 1 1 d . . . . .
C2_1 C 0.49357(11) 0.89233(11) 0.22453(11) 0.0264(4) Uani 1 1 d . . . . .
C3_1 C 0.44953(11) 0.96109(11) 0.19354(12) 0.0289(4) Uani 1 1 d . . . . .
H3_1 H 0.463183 1.007707 0.178000 0.035 Uiso 1 1 calc R U . . .
C4_1 C 0.38317(11) 0.94962(11) 0.18945(11) 0.0266(4) Uani 1 1 d . . . . .
C5_1 C 0.32968(11) 0.83627(12) 0.22022(13) 0.0315(4) Uani 1 1 d . . . . .
H5A_1 H 0.297257 0.828001 0.268907 0.047 Uiso 1 1 calc R U . . .
H5B_1 H 0.353886 0.788697 0.212728 0.047 Uiso 1 1 calc R U . . .
H5C_1 H 0.300466 0.865719 0.181991 0.047 Uiso 1 1 calc R U . . .
C6_1 C 0.56832(11) 0.87896(11) 0.24009(12) 0.0273(4) Uani 1 1 d . . . . .
C7_1 C 0.63000(12) 0.88366(12) 0.18232(12) 0.0319(4) Uani 1 1 d . . . . .
C8_1 C 0.69942(12) 0.87308(13) 0.19768(14) 0.0379(5) Uani 1 1 d . . . . .
H8_1 H 0.741033 0.876408 0.158387 0.045 Uiso 1 1 calc R U . . .
C9_1 C 0.70966(12) 0.85778(13) 0.26884(14) 0.0377(5) Uani 1 1 d . . . . .
C10_1 C 0.64826(13) 0.85198(13) 0.32529(13) 0.0361(5) Uani 1 1 d . . . . .
H10_1 H 0.654344 0.841006 0.374276 0.043 Uiso 1 1 calc R U . . .
C11_1 C 0.57807(12) 0.86169(12) 0.31263(12) 0.0310(4) Uani 1 1 d . . . . .
C12_1 C 0.62181(14) 0.89901(16) 0.10477(14) 0.0447(6) Uani 1 1 d . . . . .
H12A_1 H 0.670403 0.898920 0.072176 0.067 Uiso 1 1 calc R U . . .
H12B_1 H 0.589925 0.947329 0.088202 0.067 Uiso 1 1 calc R U . . .
H12C_1 H 0.599751 0.860798 0.103369 0.067 Uiso 1 1 calc R U . . .
C13_1 C 0.78484(15) 0.8494(2) 0.2840(2) 0.0611(8) Uani 1 1 d . . . . .
H13A_1 H 0.788876 0.895197 0.289061 0.092 Uiso 1 1 calc R U . . .
H13B_1 H 0.822931 0.838791 0.243043 0.092 Uiso 1 1 calc R U . . .
H13C_1 H 0.791508 0.808709 0.329794 0.092 Uiso 1 1 calc R U . . .
C14_1 C 0.51394(13) 0.85243(14) 0.37609(13) 0.0399(5) Uani 1 1 d . . . . .
H14A_1 H 0.531294 0.838181 0.422292 0.060 Uiso 1 1 calc R U . . .
H14B_1 H 0.490403 0.813969 0.377526 0.060 Uiso 1 1 calc R U . . .
H14C_1 H 0.478189 0.899079 0.369972 0.060 Uiso 1 1 calc R U . . .
C15_1 C 0.32050(12) 1.00617(11) 0.16226(12) 0.0280(4) Uani 1 1 d . . . . .
C16_1 C 0.24764(12) 1.00306(13) 0.19775(13) 0.0368(5) Uani 1 1 d . . . . .
H16_1 H 0.236820 0.961462 0.239246 0.044 Uiso 1 1 calc R U . . .
C17_1 C 0.19069(13) 1.05998(14) 0.17322(15) 0.0442(5) Uani 1 1 d . . . . .
H17_1 H 0.141244 1.056699 0.197858 0.053 Uiso 1 1 calc R U . . .
C18_1 C 0.20482(14) 1.12137(13) 0.11350(14) 0.0406(5) Uani 1 1 d . . . . .
H18_1 H 0.165652 1.160645 0.097490 0.049 Uiso 1 1 calc R U . . .
C19_1 C 0.27676(13) 1.12474(12) 0.07744(13) 0.0389(5) Uani 1 1 d . . . . .
H19_1 H 0.287204 1.166510 0.036012 0.047 Uiso 1 1 calc R U . . .
C20_1 C 0.33431(13) 1.06731(12) 0.10131(13) 0.0356(5) Uani 1 1 d . . . . .
H20_1 H 0.383528 1.070090 0.075539 0.043 Uiso 1 1 calc R U . . .
C21_1 C 0.54626(11) 0.65852(10) 0.29163(11) 0.0260(4) Uani 1 1 d . . . . .
C22_1 C 0.51229(11) 0.60837(11) 0.28497(12) 0.0276(4) Uani 1 1 d . . . . .
C23_1 C 0.56165(12) 0.53975(11) 0.30167(12) 0.0299(4) Uani 1 1 d . . . . .
H23_1 H 0.553876 0.494671 0.301679 0.036 Uiso 1 1 calc R U . . .
C24_1 C 0.62342(11) 0.54906(11) 0.31808(11) 0.0286(4) Uani 1 1 d . . . . .
C25_1 C 0.66682(12) 0.65808(12) 0.31791(13) 0.0338(4) Uani 1 1 d . . . . .
H25A_1 H 0.656349 0.661191 0.367814 0.051 Uiso 1 1 calc R U . . .
H25B_1 H 0.663234 0.707858 0.281994 0.051 Uiso 1 1 calc R U . . .
H25C_1 H 0.716700 0.629615 0.307859 0.051 Uiso 1 1 calc R U . . .
C26_1 C 0.43937(11) 0.62488(11) 0.26403(12) 0.0272(4) Uani 1 1 d . . . . .
C27_1 C 0.37504(12) 0.62108(12) 0.31793(13) 0.0330(4) Uani 1 1 d . . . . .
C28_1 C 0.30706(12) 0.63761(13) 0.29629(14) 0.0379(5) Uani 1 1 d . . . . .
H28_1 H 0.263298 0.634750 0.333012 0.045 Uiso 1 1 calc R U . . .
C29_1 C 0.30180(12) 0.65787(13) 0.22332(14) 0.0365(5) Uani 1 1 d . . . . .
C30_1 C 0.36601(12) 0.66244(13) 0.17070(13) 0.0347(5) Uani 1 1 d . . . . .
H30_1 H 0.363236 0.676640 0.120216 0.042 Uiso 1 1 calc R U . . .
C31_1 C 0.43490(12) 0.64679(11) 0.18952(12) 0.0304(4) Uani 1 1 d . . . . .
C32_1 C 0.37768(15) 0.60306(16) 0.39724(14) 0.0468(6) Uani 1 1 d . . . . .
H32A_1 H 0.411662 0.556036 0.413199 0.070 Uiso 1 1 calc R U . . .
H32B_1 H 0.328271 0.599170 0.427356 0.070 Uiso 1 1 calc R U . . .
H32C_1 H 0.394828 0.642166 0.403143 0.070 Uiso 1 1 calc R U . . .
C33_1 C 0.22865(14) 0.67565(17) 0.20006(19) 0.0537(7) Uani 1 1 d . . . . .
H33A_1 H 0.188483 0.679016 0.242157 0.081 Uiso 1 1 calc R U . . .
H33B_1 H 0.225499 0.636630 0.182868 0.081 Uiso 1 1 calc R U . . .
H33C_1 H 0.224501 0.722853 0.160043 0.081 Uiso 1 1 calc R U . . .
C34_1 C 0.50260(13) 0.65646(14) 0.13017(13) 0.0392(5) Uani 1 1 d . . . . .
H34A_1 H 0.488342 0.678378 0.081781 0.059 Uiso 1 1 calc R U . . .
H34B_1 H 0.535150 0.608324 0.133366 0.059 Uiso 1 1 calc R U . . .
H34C_1 H 0.528554 0.688982 0.136602 0.059 Uiso 1 1 calc R U . . .
C35_1 C 0.69010(12) 0.49436(11) 0.33630(12) 0.0310(4) Uani 1 1 d . . . . .
C36_1 C 0.72932(16) 0.45308(13) 0.29033(14) 0.0471(6) Uani 1 1 d . . . . .
H36_1 H 0.712703 0.460378 0.246939 0.056 Uiso 1 1 calc R U . . .
C37_1 C 0.79270(16) 0.40108(14) 0.30683(17) 0.0559(7) Uani 1 1 d . . . . .
H37_1 H 0.819499 0.373920 0.274249 0.067 Uiso 1 1 calc R U . . .
C38_1 C 0.81669(14) 0.38889(14) 0.37023(17) 0.0477(6) Uani 1 1 d . . . . .
H38_1 H 0.859471 0.352726 0.381766 0.057 Uiso 1 1 calc R U . . .
C39_1 C 0.77883(15) 0.42894(15) 0.41679(17) 0.0527(7) Uani 1 1 d . . . . .
H39_1 H 0.795264 0.420466 0.460609 0.063 Uiso 1 1 calc R U . . .
C40_1 C 0.71637(14) 0.48193(14) 0.39960(14) 0.0441(6) Uani 1 1 d . . . . .
H40_1 H 0.691057 0.510236 0.431468 0.053 Uiso 1 1 calc R U . . .
N1_2 N 0.42370(10) 0.64651(10) 0.90006(10) 0.0322(4) Uani 1 1 d . . . . .
N2_2 N 0.47361(10) 0.73956(10) 0.80013(10) 0.0306(4) Uani 1 1 d . . . . .
N3_2 N 0.49467(10) 0.76290(9) 0.73001(10) 0.0300(4) Uani 1 1 d . . . . .
N4_2 N 0.54702(10) 0.85383(10) 0.62946(9) 0.0300(4) Uani 1 1 d . . . . .
C1_2 C 0.45150(12) 0.67303(11) 0.82540(11) 0.0287(4) Uani 1 1 d . . . . .
C2_2 C 0.45257(11) 0.62174(11) 0.79258(11) 0.0290(4) Uani 1 1 d . . . . .
C3_2 C 0.42473(13) 0.56359(12) 0.84974(13) 0.0356(5) Uani 1 1 d . . . . .
H3_2 H 0.419108 0.520053 0.844360 0.043 Uiso 1 1 calc R U . . .
C4_2 C 0.40653(13) 0.57898(12) 0.91555(12) 0.0341(4) Uani 1 1 d . . . . .
C5_2 C 0.41880(15) 0.68316(14) 0.95290(13) 0.0433(6) Uani 1 1 d . . . . .
H5A_2 H 0.371910 0.718385 0.955438 0.065 Uiso 1 1 calc R U . . .
H5B_2 H 0.459746 0.709415 0.937071 0.065 Uiso 1 1 calc R U . . .
H5C_2 H 0.421456 0.646297 1.001682 0.065 Uiso 1 1 calc R U . . .
C6_2 C 0.47791(11) 0.62577(11) 0.71414(11) 0.0282(4) Uani 1 1 d . . . . .
C7_2 C 0.43109(12) 0.66499(12) 0.66361(12) 0.0331(4) Uani 1 1 d . . . . .
C8_2 C 0.45313(14) 0.66207(13) 0.59220(13) 0.0403(5) Uani 1 1 d . . . . .
H8_2 H 0.420795 0.688156 0.558364 0.048 Uiso 1 1 calc R U . . .
C9_2 C 0.52078(15) 0.62230(14) 0.56879(13) 0.0437(6) Uani 1 1 d . . . . .
C10_2 C 0.56797(13) 0.58593(13) 0.61875(13) 0.0392(5) Uani 1 1 d . . . . .
H10_2 H 0.615252 0.559662 0.602919 0.047 Uiso 1 1 calc R U . . .
C11_2 C 0.54807(12) 0.58678(11) 0.69141(12) 0.0311(4) Uani 1 1 d . . . . .
C12_2 C 0.35785(14) 0.71111(15) 0.68550(15) 0.0463(6) Uani 1 1 d . . . . .
H12A_2 H 0.333028 0.734722 0.643215 0.069 Uiso 1 1 calc R U . . .
H12B_2 H 0.365649 0.749075 0.701356 0.069 Uiso 1 1 calc R U . . .
H12C_2 H 0.327173 0.679582 0.726171 0.069 Uiso 1 1 calc R U . . .
C13_2 C 0.5421(2) 0.6172(2) 0.49207(16) 0.0726(10) Uani 1 1 d . . . . .
H13A_2 H 0.517123 0.581836 0.489302 0.109 Uiso 1 1 calc R U . . .
H13B_2 H 0.595628 0.600631 0.480082 0.109 Uiso 1 1 calc R U . . .
H13C_2 H 0.527568 0.665769 0.456796 0.109 Uiso 1 1 calc R U . . .
C14_2 C 0.60110(13) 0.54667(14) 0.74346(15) 0.0418(5) Uani 1 1 d . . . . .
H14A_2 H 0.581062 0.505760 0.783005 0.063 Uiso 1 1 calc R U . . .
H14B_2 H 0.608196 0.580825 0.764800 0.063 Uiso 1 1 calc R U . . .
H14C_2 H 0.648538 0.527340 0.716430 0.063 Uiso 1 1 calc R U . . .
C15_2 C 0.37472(14) 0.53398(13) 0.98869(12) 0.0368(5) Uani 1 1 d . . . . .
C16_2 C 0.40636(17) 0.45959(14) 1.01426(15) 0.0503(6) Uani 1 1 d . . . . .
H16_2 H 0.450204 0.440210 0.985734 0.060 Uiso 1 1 calc R U . . .
C17_2 C 0.3751(2) 0.41344(18) 1.08040(16) 0.0644(8) Uani 1 1 d . . . . .
H17_2 H 0.397138 0.362696 1.097000 0.077 Uiso 1 1 calc R U . . .
C18_2 C 0.31177(19) 0.44133(19) 1.12217(15) 0.0612(8) Uani 1 1 d . . . . .
H18_2 H 0.289869 0.409633 1.167468 0.073 Uiso 1 1 calc R U . . .
C19_2 C 0.28000(17) 0.5152(2) 1.09846(16) 0.0613(8) Uani 1 1 d . . . . .
H19_2 H 0.236609 0.534250 1.127740 0.074 Uiso 1 1 calc R U . . .
C20_2 C 0.31137(15) 0.56177(17) 1.03178(15) 0.0506(6) Uani 1 1 d . . . . .
H20_2 H 0.289471 0.612607 1.015691 0.061 Uiso 1 1 calc R U . . .
C21_2 C 0.52005(11) 0.82762(11) 0.70424(11) 0.0292(4) Uani 1 1 d . . . . .
C22_2 C 0.52793(12) 0.87456(11) 0.73811(11) 0.0290(4) Uani 1 1 d . . . . .
C23_2 C 0.56149(13) 0.92935(12) 0.68134(12) 0.0336(4) Uani 1 1 d . . . . .
H23_2 H 0.574334 0.969236 0.687381 0.040 Uiso 1 1 calc R U . . .
C24_2 C 0.57328(12) 0.91652(12) 0.61436(11) 0.0311(4) Uani 1 1 d . . . . .
C25_2 C 0.54824(14) 0.81647(14) 0.57846(13) 0.0400(5) Uani 1 1 d . . . . .
H25A_2 H 0.506277 0.840660 0.553409 0.060 Uiso 1 1 calc R U . . .
H25B_2 H 0.544965 0.764763 0.605868 0.060 Uiso 1 1 calc R U . . .
H25C_2 H 0.594292 0.818876 0.541813 0.060 Uiso 1 1 calc R U . . .
C26_2 C 0.50411(11) 0.86876(11) 0.81702(11) 0.0277(4) Uani 1 1 d . . . . .
C27_2 C 0.43263(12) 0.90217(11) 0.84321(12) 0.0309(4) Uani 1 1 d . . . . .
C28_2 C 0.41177(13) 0.89871(13) 0.91676(12) 0.0361(5) Uani 1 1 d . . . . .
H28_2 H 0.363130 0.921152 0.934298 0.043 Uiso 1 1 calc R U . . .
C29_2 C 0.46050(14) 0.86309(13) 0.96559(12) 0.0374(5) Uani 1 1 d . . . . .
C30_2 C 0.53053(13) 0.82869(13) 0.93904(12) 0.0355(5) Uani 1 1 d . . . . .
H30_2 H 0.563829 0.802795 0.971939 0.043 Uiso 1 1 calc R U . . .
C31_2 C 0.55324(12) 0.83111(12) 0.86571(12) 0.0320(4) Uani 1 1 d . . . . .
C32_2 C 0.37828(13) 0.94145(13) 0.79233(13) 0.0382(5) Uani 1 1 d . . . . .
H32A_2 H 0.329382 0.954431 0.821201 0.057 Uiso 1 1 calc R U . . .
H32B_2 H 0.376066 0.909018 0.766429 0.057 Uiso 1 1 calc R U . . .
H32C_2 H 0.394058 0.986424 0.756294 0.057 Uiso 1 1 calc R U . . .
C33_2 C 0.43746(18) 0.86219(18) 1.04454(14) 0.0563(7) Uani 1 1 d . . . . .
H33A_2 H 0.480923 0.844658 1.067501 0.085 Uiso 1 1 calc R U . . .
H33B_2 H 0.402295 0.829160 1.071500 0.085 Uiso 1 1 calc R U . . .
H33C_2 H 0.414165 0.912155 1.045994 0.085 Uiso 1 1 calc R U . . .
C34_2 C 0.62975(13) 0.79402(14) 0.83899(14) 0.0422(5) Uani 1 1 d . . . . .
H34A_2 H 0.659092 0.831508 0.807171 0.063 Uiso 1 1 calc R U . . .
H34B_2 H 0.627226 0.763668 0.811001 0.063 Uiso 1 1 calc R U . . .
H34C_2 H 0.652844 0.762667 0.881381 0.063 Uiso 1 1 calc R U . . .
C35_2 C 0.60797(13) 0.95992(13) 0.54217(12) 0.0353(5) Uani 1 1 d . . . . .
C36_2 C 0.66035(15) 0.99756(14) 0.53850(14) 0.0460(6) Uani 1 1 d . . . . .
H36_2 H 0.674378 0.992064 0.582714 0.055 Uiso 1 1 calc R U . . .
C37_2 C 0.69279(19) 1.04283(18) 0.47247(15) 0.0603(8) Uani 1 1 d . . . . .
H37_2 H 0.728300 1.068352 0.471542 0.072 Uiso 1 1 calc R U . . .
C38_2 C 0.6731(2) 1.05083(19) 0.40740(16) 0.0664(9) Uani 1 1 d . . . . .
H38_2 H 0.695231 1.081821 0.361706 0.080 Uiso 1 1 calc R U . . .
C39_2 C 0.62172(19) 1.01378(18) 0.40937(15) 0.0602(8) Uani 1 1 d . . . . .
H39_2 H 0.608416 1.019051 0.364867 0.072 Uiso 1 1 calc R U . . .
C40_2 C 0.58906(16) 0.96870(15) 0.47592(13) 0.0478(6) Uani 1 1 d . . . . .
H40_2 H 0.553432 0.943468 0.476574 0.057 Uiso 1 1 calc R U . . .
N1_3 N 0.11125(9) 0.79028(10) 0.62664(9) 0.0271(3) Uani 1 1 d . . . . .
N2_3 N 0.02930(9) 0.75270(10) 0.73818(9) 0.0293(4) Uani 1 1 d . . . . .
N3_3 N -0.03436(9) 0.73620(10) 0.76875(9) 0.0285(3) Uani 1 1 d . . . . .
N4_3 N -0.11640(9) 0.69926(10) 0.88009(9) 0.0268(3) Uani 1 1 d . . . . .
C1_3 C 0.04411(11) 0.77079(11) 0.66273(11) 0.0266(4) Uani 1 1 d . . . . .
C2_3 C 0.00475(11) 0.77682(11) 0.61066(11) 0.0282(4) Uani 1 1 d . . . . .
C3_3 C 0.05097(12) 0.80154(12) 0.54139(11) 0.0307(4) Uani 1 1 d . . . . .
H3_3 H 0.039195 0.811611 0.494842 0.037 Uiso 1 1 calc R U . . .
C4_3 C 0.11620(12) 0.80869(12) 0.55235(11) 0.0289(4) Uani 1 1 d . . . . .
C5_3 C 0.16585(12) 0.79364(14) 0.66318(12) 0.0344(5) Uani 1 1 d . . . . .
H5A_3 H 0.200676 0.746405 0.673662 0.052 Uiso 1 1 calc R U . . .
H5B_3 H 0.140911 0.803643 0.709489 0.052 Uiso 1 1 calc R U . . .
H5C_3 H 0.192602 0.833122 0.630915 0.052 Uiso 1 1 calc R U . . .
C6_3 C -0.06990(12) 0.76143(12) 0.62397(11) 0.0296(4) Uani 1 1 d . . . . .
C7_3 C -0.08001(12) 0.68864(12) 0.64621(12) 0.0328(4) Uani 1 1 d . . . . .
C8_3 C -0.15073(13) 0.67624(14) 0.65727(13) 0.0387(5) Uani 1 1 d . . . . .
H8_3 H -0.157508 0.626949 0.671825 0.046 Uiso 1 1 calc R U . . .
C9_3 C -0.21152(13) 0.73307(16) 0.64786(14) 0.0423(5) Uani 1 1 d . . . . .
C10_3 C -0.20048(13) 0.80470(15) 0.62671(15) 0.0424(5) Uani 1 1 d . . . . .
H10_3 H -0.241556 0.844430 0.620075 0.051 Uiso 1 1 calc R U . . .
C11_3 C -0.13085(13) 0.81983(13) 0.61498(13) 0.0358(5) Uani 1 1 d . . . . .
C12_3 C -0.01621(14) 0.62494(14) 0.65887(15) 0.0434(5) Uani 1 1 d . . . . .
H12A_3 H -0.034459 0.578582 0.680259 0.065 Uiso 1 1 calc R U . . .
H12B_3 H 0.009852 0.628758 0.692829 0.065 Uiso 1 1 calc R U . . .
H12C_3 H 0.017633 0.625884 0.611777 0.065 Uiso 1 1 calc R U . . .
C13_3 C -0.28709(15) 0.7188(2) 0.65822(19) 0.0588(8) Uani 1 1 d . . . . .
H13A_3 H -0.295196 0.720528 0.611060 0.088 Uiso 1 1 calc R U . . .
H13B_3 H -0.324218 0.756506 0.675859 0.088 Uiso 1 1 calc R U . . .
H13C_3 H -0.291177 0.669975 0.694496 0.088 Uiso 1 1 calc R U . . .
C14_3 C -0.12173(16) 0.89816(14) 0.59392(18) 0.0512(7) Uani 1 1 d . . . . .
H14A_3 H -0.167154 0.931933 0.580227 0.077 Uiso 1 1 calc R U . . .
H14B_3 H -0.080628 0.907832 0.551953 0.077 Uiso 1 1 calc R U . . .
H14C_3 H -0.111479 0.905741 0.635870 0.077 Uiso 1 1 calc R U . . .
C15_3 C 0.18151(12) 0.83130(12) 0.49773(12) 0.0306(4) Uani 1 1 d . . . . .
C16_3 C 0.17409(13) 0.90005(13) 0.44425(12) 0.0360(5) Uani 1 1 d . . . . .
H16_3 H 0.127239 0.932104 0.443639 0.043 Uiso 1 1 calc R U . . .
C17_3 C 0.23478(14) 0.92225(14) 0.39161(13) 0.0413(5) Uani 1 1 d . . . . .
H17_3 H 0.229475 0.969870 0.355715 0.050 Uiso 1 1 calc R U . . .
C18_3 C 0.30301(15) 0.87554(15) 0.39097(13) 0.0422(5) Uani 1 1 d . . . . .
H18_3 H 0.344428 0.890739 0.354579 0.051 Uiso 1 1 calc R U . . .
C19_3 C 0.31039(14) 0.80648(15) 0.44383(14) 0.0460(6) Uani 1 1 d . . . . .
H19_3 H 0.356989 0.773959 0.443520 0.055 Uiso 1 1 calc R U . . .
C20_3 C 0.25028(13) 0.78469(14) 0.49698(13) 0.0422(5) Uani 1 1 d . . . . .
H20_3 H 0.255938 0.737406 0.533394 0.051 Uiso 1 1 calc R U . . .
C21_3 C -0.04915(11) 0.71891(11) 0.84379(11) 0.0259(4) Uani 1 1 d . . . . .
C22_3 C -0.01125(11) 0.71598(11) 0.89554(11) 0.0270(4) Uani 1 1 d . . . . .
C23_3 C -0.05774(12) 0.69384(12) 0.96430(11) 0.0296(4) Uani 1 1 d . . . . .
H23_3 H -0.046917 0.686791 1.010507 0.035 Uiso 1 1 calc R U . . .
C24_3 C -0.12208(11) 0.68391(11) 0.95393(11) 0.0278(4) Uani 1 1 d . . . . .
C25_3 C -0.17455(12) 0.70628(14) 0.84203(13) 0.0369(5) Uani 1 1 d . . . . .
H25A_3 H -0.208822 0.673886 0.874804 0.055 Uiso 1 1 calc R U . . .
H25B_3 H -0.152424 0.692155 0.797439 0.055 Uiso 1 1 calc R U . . .
H25C_3 H -0.201306 0.757507 0.828384 0.055 Uiso 1 1 calc R U . . .
C26_3 C 0.06194(11) 0.73538(12) 0.88097(11) 0.0280(4) Uani 1 1 d . . . . .
C27_3 C 0.12607(12) 0.68054(13) 0.88588(12) 0.0326(4) Uani 1 1 d . . . . .
C28_3 C 0.19366(12) 0.70112(14) 0.87287(13) 0.0383(5) Uani 1 1 d . . . . .
H28_3 H 0.237251 0.664173 0.875904 0.046 Uiso 1 1 calc R U . . .
C29_3 C 0.19888(13) 0.77396(15) 0.85565(14) 0.0403(5) Uani 1 1 d . . . . .
C30_3 C 0.13489(13) 0.82705(14) 0.85046(14) 0.0382(5) Uani 1 1 d . . . . .
H30_3 H 0.137789 0.877192 0.838390 0.046 Uiso 1 1 calc R U . . .
C31_3 C 0.06644(12) 0.80933(12) 0.86237(12) 0.0304(4) Uani 1 1 d . . . . .
C32_3 C 0.12330(15) 0.60094(14) 0.90325(16) 0.0457(6) Uani 1 1 d . . . . .
H32A_3 H 0.170940 0.569983 0.913671 0.069 Uiso 1 1 calc R U . . .
H32B_3 H 0.112706 0.594377 0.860927 0.069 Uiso 1 1 calc R U . . .
H32C_3 H 0.084467 0.586620 0.946483 0.069 Uiso 1 1 calc R U . . .
C33_3 C 0.27171(15) 0.7952(2) 0.8426(2) 0.0609(8) Uani 1 1 d . . . . .
H33A_3 H 0.272051 0.813501 0.881799 0.091 Uiso 1 1 calc R U . . .
H33B_3 H 0.279290 0.833880 0.794768 0.091 Uiso 1 1 calc R U . . .
H33C_3 H 0.311370 0.751943 0.842589 0.091 Uiso 1 1 calc R U . . .
C34_3 C -0.00081(14) 0.86972(13) 0.85204(16) 0.0430(5) Uani 1 1 d . . . . .
H34A_3 H 0.013203 0.917602 0.837790 0.065 Uiso 1 1 calc R U . . .
H34B_3 H -0.037127 0.862253 0.898353 0.065 Uiso 1 1 calc R U . . .
H34C_3 H -0.022284 0.868634 0.813262 0.065 Uiso 1 1 calc R U . . .
C35_3 C -0.18674(12) 0.66277(13) 1.01027(12) 0.0327(4) Uani 1 1 d . . . . .
C36_3 C -0.21521(14) 0.69871(16) 1.06307(13) 0.0453(6) Uani 1 1 d . . . . .
H36_3 H -0.193446 0.737165 1.060666 0.054 Uiso 1 1 calc R U . . .
C37_3 C -0.27416(16) 0.6794(2) 1.11846(15) 0.0597(8) Uani 1 1 d . . . . .
H37_3 H -0.293500 0.705067 1.153482 0.072 Uiso 1 1 calc R U . . .
C38_3 C -0.30546(16) 0.6223(2) 1.12317(16) 0.0642(9) Uani 1 1 d . . . . .
H38_3 H -0.345387 0.607875 1.162185 0.077 Uiso 1 1 calc R U . . .
C39_3 C -0.27833(16) 0.58678(19) 1.07098(18) 0.0624(8) Uani 1 1 d . . . . .
H39_3 H -0.300321 0.548390 1.073629 0.075 Uiso 1 1 calc R U . . .
C40_3 C -0.21915(14) 0.60660(16) 1.01460(16) 0.0494(6) Uani 1 1 d . . . . .
H40_3 H -0.200767 0.581734 0.978915 0.059 Uiso 1 1 calc R U . . .
N1_4 N -0.07782(11) 0.38791(10) 0.64956(10) 0.0331(4) Uani 1 1 d . . . . .
N2_4 N -0.02507(10) 0.28873(10) 0.74181(10) 0.0319(4) Uani 1 1 d . . . . .
N3_4 N -0.00226(10) 0.21837(10) 0.76510(10) 0.0315(4) Uani 1 1 d . . . . .
N4_4 N 0.05157(11) 0.11903(10) 0.85727(10) 0.0328(4) Uani 1 1 d . . . . .
C1_4 C -0.04767(12) 0.31336(11) 0.67552(11) 0.0302(4) Uani 1 1 d . . . . .
C2_4 C -0.04372(12) 0.28100(12) 0.62303(12) 0.0312(4) Uani 1 1 d . . . . .
C3_4 C -0.07290(14) 0.33861(13) 0.56468(13) 0.0375(5) Uani 1 1 d . . . . .
H3_4 H -0.077506 0.333642 0.520544 0.045 Uiso 1 1 calc R U . . .
C4_4 C -0.09378(13) 0.40354(13) 0.58191(13) 0.0356(5) Uani 1 1 d . . . . .
C5_4 C -0.08448(15) 0.44084(13) 0.68687(14) 0.0438(5) Uani 1 1 d . . . . .
H5A_4 H -0.079528 0.489220 0.650076 0.066 Uiso 1 1 calc R U . . .
H5B_4 H -0.045570 0.424109 0.715825 0.066 Uiso 1 1 calc R U . . .
H5C_4 H -0.132798 0.444681 0.719717 0.066 Uiso 1 1 calc R U . . .
C6_4 C -0.01345(12) 0.20318(12) 0.62633(12) 0.0304(4) Uani 1 1 d . . . . .
C7_4 C -0.05731(13) 0.14965(13) 0.66188(13) 0.0350(5) Uani 1 1 d . . . . .
C8_4 C -0.02790(15) 0.07794(14) 0.66122(14) 0.0422(5) Uani 1 1 d . . . . .
H8_4 H -0.058159 0.041921 0.684894 0.051 Uiso 1 1 calc R U . . .
C9_4 C 0.04395(16) 0.05695(14) 0.62731(14) 0.0460(6) Uani 1 1 d . . . . .
C10_4 C 0.08685(14) 0.11040(14) 0.59343(14) 0.0428(5) Uani 1 1 d . . . . .
H10_4 H 0.136497 0.096937 0.570429 0.051 Uiso 1 1 calc R U . . .
C11_4 C 0.05971(13) 0.18333(13) 0.59188(12) 0.0350(5) Uani 1 1 d . . . . .
C12_4 C -0.13469(15) 0.16935(16) 0.70061(18) 0.0531(7) Uani 1 1 d . . . . .
H12A_4 H -0.162231 0.210146 0.666085 0.080 Uiso 1 1 calc R U . . .
H12B_4 H -0.134206 0.184353 0.742074 0.080 Uiso 1 1 calc R U . . .
H12C_4 H -0.158374 0.126466 0.719076 0.080 Uiso 1 1 calc R U . . .
C13_4 C 0.0740(2) -0.02170(16) 0.6280(2) 0.0710(10) Uani 1 1 d . . . . .
H13A_4 H 0.124787 -0.025991 0.600182 0.106 Uiso 1 1 calc R U . . .
H13B_4 H 0.043480 -0.035797 0.605196 0.106 Uiso 1 1 calc R U . . .
H13C_4 H 0.073089 -0.054399 0.679018 0.106 Uiso 1 1 calc R U . . .
C14_4 C 0.10793(14) 0.23972(15) 0.55391(14) 0.0455(6) Uani 1 1 d . . . . .
H14A_4 H 0.157656 0.215751 0.535663 0.068 Uiso 1 1 calc R U . . .
H14B_4 H 0.110266 0.262639 0.588877 0.068 Uiso 1 1 calc R U . . .
H14C_4 H 0.087389 0.277629 0.512372 0.068 Uiso 1 1 calc R U . . .
C15_4 C -0.12593(14) 0.47755(13) 0.53734(13) 0.0390(5) Uani 1 1 d . . . . .
C16_4 C -0.09040(17) 0.50670(15) 0.46480(15) 0.0517(6) Uani 1 1 d . . . . .
H16_4 H -0.044769 0.479961 0.446090 0.062 Uiso 1 1 calc R U . . .
C17_4 C -0.1211(2) 0.57459(17) 0.41951(18) 0.0634(8) Uani 1 1 d . . . . .
H17_4 H -0.096567 0.593873 0.370023 0.076 Uiso 1 1 calc R U . . .
C18_4 C -0.18745(18) 0.61413(16) 0.44656(19) 0.0612(8) Uani 1 1 d . . . . .
H18_4 H -0.208691 0.660335 0.415599 0.073 Uiso 1 1 calc R U . . .
C19_4 C -0.22224(17) 0.58630(15) 0.51809(19) 0.0588(7) Uani 1 1 d . . . . .
H19_4 H -0.267348 0.613726 0.536836 0.071 Uiso 1 1 calc R U . . .
C20_4 C -0.19214(16) 0.51825(14) 0.56355(16) 0.0504(6) Uani 1 1 d . . . . .
H20_4 H -0.217051 0.499414 0.612957 0.061 Uiso 1 1 calc R U . . .
C21_4 C 0.02446(12) 0.19438(11) 0.82881(11) 0.0300(4) Uani 1 1 d . . . . .
C22_4 C 0.03506(12) 0.22951(11) 0.87319(11) 0.0292(4) Uani 1 1 d . . . . .
C23_4 C 0.06956(13) 0.17370(12) 0.92834(12) 0.0343(5) Uani 1 1 d . . . . .
H23_4 H 0.083682 0.180951 0.966878 0.041 Uiso 1 1 calc R U . . .
C24_4 C 0.07988(13) 0.10610(12) 0.91789(12) 0.0330(4) Uani 1 1 d . . . . .
C25_4 C 0.05181(16) 0.06643(14) 0.82240(16) 0.0469(6) Uani 1 1 d . . . . .
H25A_4 H 0.095291 0.026811 0.829662 0.070 Uiso 1 1 calc R U . . .
H25B_4 H 0.053227 0.091563 0.769473 0.070 Uiso 1 1 calc R U . . .
H25C_4 H 0.007084 0.045476 0.844566 0.070 Uiso 1 1 calc R U . . .
C26_4 C 0.01512(12) 0.30923(11) 0.86500(11) 0.0297(4) Uani 1 1 d . . . . .
C27_4 C 0.06648(13) 0.35451(13) 0.82509(12) 0.0346(5) Uani 1 1 d . . . . .
C28_4 C 0.04951(15) 0.42733(14) 0.82445(14) 0.0431(5) Uani 1 1 d . . . . .
H28_4 H 0.084774 0.457958 0.797710 0.052 Uiso 1 1 calc R U . . .
C29_4 C -0.01713(16) 0.45643(13) 0.86155(15) 0.0454(6) Uani 1 1 d . . . . .
C30_4 C -0.06859(14) 0.41177(13) 0.89764(13) 0.0401(5) Uani 1 1 d . . . . .
H30_4 H -0.115525 0.431632 0.921410 0.048 Uiso 1 1 calc R U . . .
C31_4 C -0.05376(12) 0.33863(12) 0.90022(12) 0.0319(4) Uani 1 1 d . . . . .
C32_4 C 0.13778(14) 0.32514(16) 0.78161(15) 0.0476(6) Uani 1 1 d . . . . .
H32A_4 H 0.166576 0.364243 0.755662 0.071 Uiso 1 1 calc R U . . .
H32B_4 H 0.127440 0.308258 0.745636 0.071 Uiso 1 1 calc R U . . .
H32C_4 H 0.165890 0.283747 0.815130 0.071 Uiso 1 1 calc R U . . .
C33_4 C -0.0340(2) 0.53427(16) 0.8639(2) 0.0689(9) Uani 1 1 d . . . . .
H33A_4 H -0.079836 0.560960 0.846010 0.103 Uiso 1 1 calc R U . . .
H33B_4 H 0.006512 0.559324 0.832416 0.103 Uiso 1 1 calc R U . . .
H33C_4 H -0.039552 0.533060 0.914725 0.103 Uiso 1 1 calc R U . . .
C34_4 C -0.11094(13) 0.29174(15) 0.94039(14) 0.0416(5) Uani 1 1 d . . . . .
H34A_4 H -0.156667 0.321891 0.958568 0.062 Uiso 1 1 calc R U . . .
H34B_4 H -0.093176 0.251417 0.982135 0.062 Uiso 1 1 calc R U . . .
H34C_4 H -0.120364 0.271244 0.906719 0.062 Uiso 1 1 calc R U . . .
C35_4 C 0.11583(14) 0.03424(13) 0.96211(13) 0.0380(5) Uani 1 1 d . . . . .
C36_4 C 0.17267(15) 0.03280(14) 0.99414(14) 0.0453(6) Uani 1 1 d . . . . .
H36_4 H 0.187577 0.077579 0.985066 0.054 Uiso 1 1 calc R U . . .
C37_4 C 0.20799(19) -0.03284(17) 1.03909(17) 0.0616(8) Uani 1 1 d . . . . .
H37_4 H 0.246568 -0.032578 1.060185 0.074 Uiso 1 1 calc R U . . .
C38_4 C 0.1867(3) -0.09800(19) 1.0528(2) 0.0831(12) Uani 1 1 d . . . . .
H38_4 H 0.210561 -0.143025 1.083154 0.100 Uiso 1 1 calc R U . . .
C39_4 C 0.1303(3) -0.09722(17) 1.0218(2) 0.0878(13) Uani 1 1 d . . . . .
H39_4 H 0.115387 -0.142159 1.031531 0.105 Uiso 1 1 calc R U . . .
C40_4 C 0.09489(19) -0.03221(15) 0.97674(18) 0.0597(8) Uani 1 1 d . . . . .
H40_4 H 0.056385 -0.033060 0.955891 0.072 Uiso 1 1 calc R U . . .

loop_
_atom_site_aniso_label
_atom_site_aniso_U_11
_atom_site_aniso_U_22
_atom_site_aniso_U_33
_atom_site_aniso_U_23
_atom_site_aniso_U_13
_atom_site_aniso_U_12
N1_1 0.0254(8) 0.0216(8) 0.0293(8) -0.0083(6) -0.0079(6) -0.0025(6)
N2_1 0.0286(8) 0.0227(8) 0.0310(8) -0.0085(6) -0.0095(7) -0.0015(6)
N3_1 0.0283(8) 0.0230(8) 0.0316(9) -0.0084(6) -0.0087(7) -0.0015(6)
N4_1 0.0257(8) 0.0243(8) 0.0319(9) -0.0088(7) -0.0097(7) -0.0020(6)
C1_1 0.0249(9) 0.0217(9) 0.0283(9) -0.0080(7) -0.0073(7) -0.0016(7)
C2_1 0.0280(9) 0.0227(9) 0.0298(10) -0.0089(7) -0.0088(8) -0.0030(7)
C3_1 0.0308(10) 0.0217(9) 0.0363(11) -0.0090(8) -0.0103(8) -0.0049(8)
C4_1 0.0290(10) 0.0228(9) 0.0279(9) -0.0081(7) -0.0074(8) -0.0030(7)
C5_1 0.0275(10) 0.0299(10) 0.0399(11) -0.0131(9) -0.0080(8) -0.0056(8)
C6_1 0.0285(10) 0.0234(9) 0.0329(10) -0.0107(8) -0.0102(8) -0.0029(7)
C7_1 0.0309(10) 0.0318(11) 0.0359(11) -0.0141(9) -0.0072(9) -0.0053(8)
C8_1 0.0295(11) 0.0389(12) 0.0471(13) -0.0178(10) -0.0047(9) -0.0067(9)
C9_1 0.0314(11) 0.0367(12) 0.0490(13) -0.0148(10) -0.0142(10) -0.0053(9)
C10_1 0.0368(11) 0.0356(11) 0.0393(12) -0.0111(9) -0.0156(9) -0.0056(9)
C11_1 0.0330(10) 0.0281(10) 0.0348(11) -0.0114(8) -0.0099(8) -0.0051(8)
C12_1 0.0433(13) 0.0584(16) 0.0348(12) -0.0190(11) -0.0037(10) -0.0118(12)
C13_1 0.0386(14) 0.072(2) 0.082(2) -0.0286(17) -0.0260(14) -0.0063(13)
C14_1 0.0412(12) 0.0481(13) 0.0314(11) -0.0127(10) -0.0067(9) -0.0108(10)
C15_1 0.0316(10) 0.0236(9) 0.0306(10) -0.0108(8) -0.0095(8) -0.0015(8)
C16_1 0.0319(11) 0.0336(11) 0.0386(11) -0.0098(9) -0.0060(9) 0.0003(9)
C17_1 0.0324(11) 0.0421(13) 0.0502(14) -0.0124(10) -0.0115(10) 0.0051(10)
C18_1 0.0420(13) 0.0289(11) 0.0490(14) -0.0124(10) -0.0188(11) 0.0058(9)
C19_1 0.0478(13) 0.0249(10) 0.0424(12) -0.0054(9) -0.0188(10) -0.0020(9)
C20_1 0.0382(11) 0.0268(10) 0.0408(12) -0.0077(9) -0.0128(9) -0.0042(8)
C21_1 0.0256(9) 0.0223(9) 0.0298(9) -0.0083(7) -0.0079(7) -0.0019(7)
C22_1 0.0269(9) 0.0241(9) 0.0327(10) -0.0093(8) -0.0104(8) -0.0016(7)
C23_1 0.0333(10) 0.0231(9) 0.0349(11) -0.0104(8) -0.0102(8) -0.0028(8)
C24_1 0.0305(10) 0.0247(9) 0.0297(10) -0.0091(8) -0.0067(8) -0.0027(8)
C25_1 0.0297(10) 0.0328(10) 0.0423(12) -0.0123(9) -0.0091(9) -0.0089(8)
C26_1 0.0278(9) 0.0225(9) 0.0329(10) -0.0097(8) -0.0080(8) -0.0044(7)
C27_1 0.0325(11) 0.0306(11) 0.0366(11) -0.0116(9) -0.0056(9) -0.0074(8)
C28_1 0.0295(11) 0.0350(11) 0.0496(14) -0.0164(10) -0.0038(9) -0.0067(9)
C29_1 0.0321(11) 0.0329(11) 0.0515(13) -0.0188(10) -0.0131(10) -0.0048(9)
C30_1 0.0364(11) 0.0337(11) 0.0394(12) -0.0165(9) -0.0152(9) -0.0007(9)
C31_1 0.0317(10) 0.0263(10) 0.0354(11) -0.0118(8) -0.0104(8) -0.0025(8)
C32_1 0.0466(14) 0.0527(15) 0.0366(13) -0.0125(11) -0.0061(11) -0.0071(12)
C33_1 0.0353(13) 0.0569(16) 0.077(2) -0.0244(14) -0.0218(13) -0.0074(11)
C34_1 0.0347(11) 0.0465(13) 0.0343(11) -0.0139(10) -0.0073(9) -0.0028(10)
C35_1 0.0286(10) 0.0233(9) 0.0384(11) -0.0086(8) -0.0079(8) -0.0010(8)
C36_1 0.0614(16) 0.0328(12) 0.0419(13) -0.0154(10) -0.0144(11) 0.0080(11)
C37_1 0.0552(16) 0.0360(13) 0.0596(16) -0.0174(12) -0.0021(13) 0.0113(11)
C38_1 0.0319(12) 0.0301(12) 0.0717(18) -0.0101(11) -0.0140(11) 0.0041(9)
C39_1 0.0473(14) 0.0439(14) 0.0700(18) -0.0185(13) -0.0326(13) 0.0080(11)
C40_1 0.0423(13) 0.0440(13) 0.0465(13) -0.0203(11) -0.0189(11) 0.0094(10)
N1_2 0.0403(10) 0.0300(9) 0.0281(9) -0.0105(7) -0.0050(7) -0.0098(7)
N2_2 0.0364(9) 0.0292(9) 0.0287(9) -0.0105(7) -0.0047(7) -0.0100(7)
N3_2 0.0363(10) 0.0274(8) 0.0283(8) -0.0095(7) -0.0061(7) -0.0088(7)
N4_2 0.0384(10) 0.0301(9) 0.0253(8) -0.0106(7) -0.0046(7) -0.0119(7)
C1_2 0.0343(10) 0.0260(9) 0.0277(10) -0.0099(8) -0.0058(8) -0.0070(8)
C2_2 0.0328(10) 0.0268(9) 0.0298(10) -0.0108(8) -0.0061(8) -0.0072(8)
C3_2 0.0446(12) 0.0270(10) 0.0374(12) -0.0114(9) -0.0065(9) -0.0100(9)
C4_2 0.0414(12) 0.0292(10) 0.0319(11) -0.0086(8) -0.0054(9) -0.0106(9)
C5_2 0.0630(16) 0.0409(12) 0.0325(11) -0.0175(10) -0.0058(11) -0.0155(11)
C6_2 0.0330(10) 0.0228(9) 0.0328(10) -0.0108(8) -0.0073(8) -0.0081(8)
C7_2 0.0344(11) 0.0329(11) 0.0352(11) -0.0145(9) -0.0077(9) -0.0057(9)
C8_2 0.0508(13) 0.0379(12) 0.0334(11) -0.0118(9) -0.0130(10) -0.0051(10)
C9_2 0.0549(15) 0.0424(13) 0.0344(12) -0.0177(10) -0.0036(10) -0.0077(11)
C10_2 0.0396(12) 0.0377(12) 0.0402(12) -0.0192(10) -0.0006(9) -0.0052(9)
C11_2 0.0347(10) 0.0260(10) 0.0356(11) -0.0126(8) -0.0060(8) -0.0074(8)
C12_2 0.0393(13) 0.0492(14) 0.0513(15) -0.0225(12) -0.0144(11) 0.0047(11)
C13_2 0.092(2) 0.079(2) 0.0388(15) -0.0282(15) -0.0074(16) 0.0041(19)
C14_2 0.0371(12) 0.0403(12) 0.0525(14) -0.0187(11) -0.0160(11) -0.0018(10)
C15_2 0.0455(12) 0.0352(11) 0.0299(11) -0.0054(9) -0.0069(9) -0.0157(10)
C16_2 0.0672(17) 0.0362(13) 0.0420(13) -0.0043(10) -0.0096(12) -0.0139(12)
C17_2 0.094(2) 0.0493(16) 0.0437(15) 0.0064(12) -0.0173(16) -0.0300(16)
C18_2 0.074(2) 0.076(2) 0.0335(13) 0.0059(13) -0.0159(13) -0.0428(17)
C19_2 0.0541(17) 0.086(2) 0.0375(14) -0.0085(14) 0.0010(12) -0.0300(16)
C20_2 0.0461(14) 0.0573(16) 0.0414(13) -0.0095(12) -0.0028(11) -0.0135(12)
C21_2 0.0334(10) 0.0287(10) 0.0274(9) -0.0097(8) -0.0057(8) -0.0082(8)
C22_2 0.0356(10) 0.0249(9) 0.0287(10) -0.0097(8) -0.0054(8) -0.0086(8)
C23_2 0.0468(12) 0.0297(10) 0.0282(10) -0.0097(8) -0.0061(9) -0.0142(9)
C24_2 0.0384(11) 0.0289(10) 0.0277(10) -0.0083(8) -0.0062(8) -0.0105(8)
C25_2 0.0529(14) 0.0445(13) 0.0321(11) -0.0193(10) -0.0054(10) -0.0173(11)
C26_2 0.0363(10) 0.0225(9) 0.0275(9) -0.0093(7) -0.0039(8) -0.0113(8)
C27_2 0.0366(11) 0.0276(10) 0.0325(11) -0.0111(8) -0.0059(8) -0.0112(8)
C28_2 0.0419(12) 0.0336(11) 0.0341(11) -0.0153(9) -0.0019(9) -0.0085(9)
C29_2 0.0517(13) 0.0364(11) 0.0260(10) -0.0111(9) -0.0046(9) -0.0128(10)
C30_2 0.0481(13) 0.0334(11) 0.0284(10) -0.0074(8) -0.0114(9) -0.0127(9)
C31_2 0.0359(11) 0.0294(10) 0.0327(11) -0.0101(8) -0.0071(8) -0.0087(8)
C32_2 0.0419(12) 0.0361(12) 0.0366(12) -0.0103(9) -0.0080(9) -0.0088(9)
C33_2 0.0734(19) 0.0667(18) 0.0295(12) -0.0200(12) -0.0035(12) -0.0144(15)
C34_2 0.0399(12) 0.0436(13) 0.0421(13) -0.0154(10) -0.0105(10) -0.0017(10)
C35_2 0.0442(12) 0.0337(11) 0.0288(10) -0.0082(8) -0.0061(9) -0.0121(9)
C36_2 0.0613(16) 0.0467(14) 0.0344(12) -0.0082(10) -0.0071(11) -0.0261(12)
C37_2 0.079(2) 0.0670(19) 0.0402(14) -0.0079(13) -0.0010(13) -0.0466(17)
C38_2 0.094(2) 0.068(2) 0.0345(14) -0.0034(13) -0.0001(14) -0.0423(19)
C39_2 0.089(2) 0.0640(18) 0.0295(12) -0.0048(12) -0.0123(13) -0.0316(16)
C40_2 0.0637(16) 0.0506(15) 0.0315(11) -0.0072(10) -0.0114(11) -0.0208(13)
N1_3 0.0255(8) 0.0310(9) 0.0250(8) -0.0092(7) -0.0046(6) -0.0056(7)
N2_3 0.0287(8) 0.0340(9) 0.0246(8) -0.0095(7) -0.0051(7) -0.0051(7)
N3_3 0.0276(8) 0.0326(9) 0.0263(8) -0.0115(7) -0.0043(6) -0.0055(7)
N4_3 0.0247(8) 0.0317(9) 0.0265(8) -0.0114(7) -0.0054(6) -0.0058(7)
C1_3 0.0257(9) 0.0285(9) 0.0248(9) -0.0095(7) -0.0032(7) -0.0043(7)
C2_3 0.0310(10) 0.0285(10) 0.0256(9) -0.0103(8) -0.0058(8) -0.0042(8)
C3_3 0.0343(11) 0.0344(11) 0.0242(9) -0.0097(8) -0.0062(8) -0.0070(8)
C4_3 0.0312(10) 0.0279(10) 0.0258(10) -0.0086(8) -0.0051(8) -0.0033(8)
C5_3 0.0277(10) 0.0438(12) 0.0342(11) -0.0140(9) -0.0079(8) -0.0067(9)
C6_3 0.0293(10) 0.0357(11) 0.0266(10) -0.0122(8) -0.0066(8) -0.0067(8)
C7_3 0.0353(11) 0.0343(11) 0.0310(10) -0.0121(8) -0.0073(8) -0.0069(9)
C8_3 0.0407(12) 0.0438(13) 0.0382(12) -0.0158(10) -0.0057(10) -0.0168(10)
C9_3 0.0350(12) 0.0580(16) 0.0393(12) -0.0183(11) -0.0068(10) -0.0140(11)
C10_3 0.0322(11) 0.0455(14) 0.0508(14) -0.0191(11) -0.0134(10) 0.0009(10)
C11_3 0.0335(11) 0.0358(12) 0.0388(12) -0.0138(9) -0.0105(9) -0.0017(9)
C12_3 0.0437(13) 0.0343(12) 0.0526(14) -0.0151(11) -0.0098(11) -0.0060(10)
C13_3 0.0353(13) 0.077(2) 0.071(2) -0.0267(16) -0.0084(13) -0.0181(13)
C14_3 0.0500(15) 0.0333(13) 0.0717(19) -0.0193(12) -0.0199(14) 0.0011(11)
C15_3 0.0340(11) 0.0310(10) 0.0272(10) -0.0108(8) -0.0036(8) -0.0074(8)
C16_3 0.0405(11) 0.0356(11) 0.0302(10) -0.0111(9) -0.0039(9) -0.0069(9)
C17_3 0.0520(14) 0.0408(12) 0.0303(11) -0.0113(9) 0.0000(10) -0.0158(11)
C18_3 0.0446(13) 0.0511(14) 0.0344(12) -0.0197(11) 0.0052(10) -0.0192(11)
C19_3 0.0377(12) 0.0484(14) 0.0453(13) -0.0166(11) 0.0002(10) -0.0042(10)
C20_3 0.0379(12) 0.0410(12) 0.0375(12) -0.0075(10) -0.0020(9) -0.0040(10)
C21_3 0.0252(9) 0.0302(10) 0.0240(9) -0.0103(7) -0.0039(7) -0.0067(7)
C22_3 0.0265(9) 0.0288(10) 0.0272(10) -0.0106(8) -0.0067(8) -0.0042(8)
C23_3 0.0313(10) 0.0342(11) 0.0240(9) -0.0085(8) -0.0061(8) -0.0082(8)
C24_3 0.0303(10) 0.0274(10) 0.0247(9) -0.0075(8) -0.0049(8) -0.0057(8)
C25_3 0.0290(10) 0.0520(14) 0.0354(11) -0.0157(10) -0.0107(9) -0.0100(9)
C26_3 0.0268(10) 0.0333(10) 0.0257(9) -0.0103(8) -0.0073(8) -0.0053(8)
C27_3 0.0309(10) 0.0363(11) 0.0312(11) -0.0142(9) -0.0074(8) -0.0013(9)
C28_3 0.0272(10) 0.0485(14) 0.0399(12) -0.0186(10) -0.0101(9) 0.0016(9)
C29_3 0.0292(11) 0.0580(15) 0.0416(12) -0.0228(11) -0.0048(9) -0.0134(10)
C30_3 0.0359(11) 0.0414(12) 0.0424(12) -0.0161(10) -0.0060(9) -0.0136(10)
C31_3 0.0302(10) 0.0314(10) 0.0310(10) -0.0108(8) -0.0069(8) -0.0061(8)
C32_3 0.0467(14) 0.0362(13) 0.0542(15) -0.0199(11) -0.0097(12) -0.0008(11)
C33_3 0.0345(13) 0.082(2) 0.079(2) -0.0359(18) -0.0061(13) -0.0217(14)
C34_3 0.0380(12) 0.0306(11) 0.0568(15) -0.0104(10) -0.0112(11) -0.0039(9)
C35_3 0.0298(10) 0.0363(11) 0.0274(10) -0.0046(8) -0.0060(8) -0.0068(9)
C36_3 0.0412(13) 0.0590(15) 0.0311(11) -0.0140(11) -0.0012(9) -0.0092(11)
C37_3 0.0458(14) 0.090(2) 0.0324(12) -0.0158(13) 0.0020(11) -0.0111(15)
C38_3 0.0361(14) 0.102(3) 0.0351(14) 0.0002(14) 0.0005(11) -0.0213(15)
C39_3 0.0465(16) 0.074(2) 0.0606(18) -0.0015(15) -0.0065(13) -0.0331(15)
C40_3 0.0415(13) 0.0528(15) 0.0519(15) -0.0106(12) -0.0024(11) -0.0213(12)
N1_4 0.0417(10) 0.0263(8) 0.0331(9) -0.0107(7) -0.0112(8) -0.0039(7)
N2_4 0.0400(10) 0.0298(9) 0.0292(9) -0.0101(7) -0.0123(7) -0.0054(7)
N3_4 0.0386(10) 0.0285(9) 0.0304(9) -0.0103(7) -0.0116(7) -0.0050(7)
N4_4 0.0423(10) 0.0254(8) 0.0354(9) -0.0110(7) -0.0138(8) -0.0056(7)
C1_4 0.0361(11) 0.0270(10) 0.0287(10) -0.0078(8) -0.0099(8) -0.0062(8)
C2_4 0.0399(11) 0.0281(10) 0.0292(10) -0.0098(8) -0.0118(9) -0.0061(8)
C3_4 0.0507(13) 0.0348(11) 0.0308(11) -0.0123(9) -0.0166(10) -0.0031(10)
C4_4 0.0436(12) 0.0305(11) 0.0335(11) -0.0065(8) -0.0131(9) -0.0081(9)
C5_4 0.0610(15) 0.0318(11) 0.0450(13) -0.0180(10) -0.0161(11) -0.0055(11)
C6_4 0.0384(11) 0.0281(10) 0.0284(10) -0.0118(8) -0.0111(8) -0.0038(8)
C7_4 0.0411(12) 0.0338(11) 0.0340(11) -0.0138(9) -0.0076(9) -0.0091(9)
C8_4 0.0550(14) 0.0348(12) 0.0403(12) -0.0143(10) -0.0078(11) -0.0123(10)
C9_4 0.0612(16) 0.0332(12) 0.0419(13) -0.0161(10) -0.0094(11) -0.0014(11)
C10_4 0.0434(13) 0.0432(13) 0.0400(12) -0.0185(10) -0.0080(10) 0.0016(10)
C11_4 0.0402(11) 0.0379(12) 0.0305(10) -0.0124(9) -0.0116(9) -0.0066(9)
C12_4 0.0464(14) 0.0479(15) 0.0645(18) -0.0255(13) 0.0070(13) -0.0156(12)
C13_4 0.094(3) 0.0371(15) 0.070(2) -0.0253(14) -0.0009(18) 0.0017(15)
C14_4 0.0437(13) 0.0513(15) 0.0429(13) -0.0147(11) -0.0051(11) -0.0153(11)
C15_4 0.0499(13) 0.0298(11) 0.0391(12) -0.0069(9) -0.0165(10) -0.0088(10)
C16_4 0.0613(16) 0.0409(14) 0.0446(14) -0.0012(11) -0.0176(12) -0.0070(12)
C17_4 0.075(2) 0.0477(16) 0.0535(17) 0.0091(13) -0.0231(15) -0.0160(15)
C18_4 0.0668(19) 0.0361(14) 0.078(2) 0.0068(13) -0.0418(17) -0.0139(13)
C19_4 0.0506(15) 0.0367(13) 0.085(2) -0.0121(14) -0.0256(15) 0.0007(12)
C20_4 0.0514(15) 0.0358(13) 0.0564(16) -0.0075(11) -0.0159(12) -0.0013(11)
C21_4 0.0363(11) 0.0261(10) 0.0305(10) -0.0097(8) -0.0115(8) -0.0047(8)
C22_4 0.0354(10) 0.0267(10) 0.0279(10) -0.0100(8) -0.0106(8) -0.0038(8)
C23_4 0.0440(12) 0.0336(11) 0.0295(10) -0.0114(8) -0.0150(9) -0.0044(9)
C24_4 0.0398(11) 0.0288(10) 0.0332(10) -0.0099(8) -0.0129(9) -0.0053(9)
C25_4 0.0662(16) 0.0327(12) 0.0544(15) -0.0216(11) -0.0241(13) -0.0060(11)
C26_4 0.0378(11) 0.0269(10) 0.0292(10) -0.0124(8) -0.0120(8) -0.0034(8)
C27_4 0.0377(11) 0.0350(11) 0.0327(11) -0.0099(9) -0.0107(9) -0.0072(9)
C28_4 0.0542(14) 0.0348(12) 0.0452(13) -0.0121(10) -0.0127(11) -0.0141(11)
C29_4 0.0641(16) 0.0311(12) 0.0479(14) -0.0166(10) -0.0208(12) -0.0048(11)
C30_4 0.0458(13) 0.0366(12) 0.0418(12) -0.0200(10) -0.0159(10) 0.0037(10)
C31_4 0.0367(11) 0.0344(11) 0.0291(10) -0.0138(8) -0.0115(8) -0.0036(9)
C32_4 0.0427(13) 0.0515(15) 0.0422(13) -0.0122(11) -0.0016(11) -0.0098(11)
C33_4 0.098(3) 0.0366(14) 0.081(2) -0.0285(15) -0.0232(19) -0.0075(15)
C34_4 0.0390(12) 0.0497(14) 0.0400(12) -0.0180(11) -0.0078(10) -0.0094(10)
C35_4 0.0478(13) 0.0282(11) 0.0363(11) -0.0070(9) -0.0148(10) -0.0028(9)
C36_4 0.0545(15) 0.0380(12) 0.0430(13) -0.0087(10) -0.0222(11) -0.0021(11)
C37_4 0.078(2) 0.0478(16) 0.0565(17) -0.0128(13) -0.0359(15) 0.0088(14)
C38_4 0.123(3) 0.0418(17) 0.082(3) -0.0022(16) -0.061(2) 0.0046(19)
C39_4 0.135(4) 0.0306(15) 0.100(3) 0.0025(16) -0.057(3) -0.0180(18)
C40_4 0.084(2) 0.0341(13) 0.0651(18) -0.0042(12) -0.0322(16) -0.0167(14)

loop_
_atom_type_symbol
_atom_type_description
_atom_type_scat_dispersion_real
_atom_type_scat_dispersion_imag
_atom_type_scat_source
C C 0.0033 0.0016 'International Tables Vol C Tables 4.2.6.8 and 6.1.1.4'
H H 0.0000 0.0000 'International Tables Vol C Tables 4.2.6.8 and 6.1.1.4'
N N 0.0061 0.0033 'International Tables Vol C Tables 4.2.6.8 and 6.1.1.4'

loop_
_geom_angle_atom_site_label_1
_geom_angle_atom_site_label_2
_geom_angle_atom_site_label_3
_geom_angle
_geom_angle_site_symmetry_1
_geom_angle_site_symmetry_3
_geom_angle_publ_flag
C4_1 N1_1 C1_1 108.73(16) . . ?
C4_1 N1_1 C5_1 128.28(17) . . ?
C1_1 N1_1 C5_1 122.96(16) . . ?
N3_1 N2_1 C1_1 114.16(16) . . ?
N2_1 N3_1 C21_1 113.70(16) . . ?
C24_1 N4_1 C21_1 108.76(16) . . ?
C24_1 N4_1 C25_1 126.99(17) . . ?
C21_1 N4_1 C25_1 123.96(17) . . ?
N2_1 C1_1 N1_1 116.33(17) . . ?
N2_1 C1_1 C2_1 134.53(18) . . ?
N1_1 C1_1 C2_1 108.80(17) . . ?
C1_1 C2_1 C3_1 105.66(17) . . ?
C1_1 C2_1 C6_1 127.19(18) . . ?
C3_1 C2_1 C6_1 127.14(18) . . ?
C4_1 C3_1 C2_1 109.01(18) . . ?
C4_1 C3_1 H3_1 125.5 . . ?
C2_1 C3_1 H3_1 125.5 . . ?
N1_1 C4_1 C3_1 107.78(17) . . ?
N1_1 C4_1 C15_1 125.03(18) . . ?
C3_1 C4_1 C15_1 127.19(19) . . ?
N1_1 C5_1 H5A_1 109.5 . . ?
N1_1 C5_1 H5B_1 109.5 . . ?
H5A_1 C5_1 H5B_1 109.5 . . ?
N1_1 C5_1 H5C_1 109.5 . . ?
H5A_1 C5_1 H5C_1 109.5 . . ?
H5B_1 C5_1 H5C_1 109.5 . . ?
C7_1 C6_1 C11_1 119.36(19) . . ?
C7_1 C6_1 C2_1 120.08(19) . . ?
C11_1 C6_1 C2_1 120.56(19) . . ?
C8_1 C7_1 C6_1 119.3(2) . . ?
C8_1 C7_1 C12_1 120.1(2) . . ?
C6_1 C7_1 C12_1 120.6(2) . . ?
C9_1 C8_1 C7_1 122.0(2) . . ?
C9_1 C8_1 H8_1 119.0 . . ?
C7_1 C8_1 H8_1 119.0 . . ?
C10_1 C9_1 C8_1 117.8(2) . . ?
C10_1 C9_1 C13_1 120.9(2) . . ?
C8_1 C9_1 C13_1 121.3(2) . . ?
C9_1 C10_1 C11_1 122.1(2) . . ?
C9_1 C10_1 H10_1 118.9 . . ?
C11_1 C10_1 H10_1 118.9 . . ?
C10_1 C11_1 C6_1 119.4(2) . . ?
C10_1 C11_1 C14_1 119.9(2) . . ?
C6_1 C11_1 C14_1 120.72(19) . . ?
C7_1 C12_1 H12A_1 109.5 . . ?
C7_1 C12_1 H12B_1 109.5 . . ?
H12A_1 C12_1 H12B_1 109.5 . . ?
C7_1 C12_1 H12C_1 109.5 . . ?
H12A_1 C12_1 H12C_1 109.5 . . ?
H12B_1 C12_1 H12C_1 109.5 . . ?
C9_1 C13_1 H13A_1 109.5 . . ?
C9_1 C13_1 H13B_1 109.5 . . ?
H13A_1 C13_1 H13B_1 109.5 . . ?
C9_1 C13_1 H13C_1 109.5 . . ?
H13A_1 C13_1 H13C_1 109.5 . . ?
H13B_1 C13_1 H13C_1 109.5 . . ?
C11_1 C14_1 H14A_1 109.5 . . ?
C11_1 C14_1 H14B_1 109.5 . . ?
H14A_1 C14_1 H14B_1 109.5 . . ?
C11_1 C14_1 H14C_1 109.5 . . ?
H14A_1 C14_1 H14C_1 109.5 . . ?
H14B_1 C14_1 H14C_1 109.5 . . ?
C20_1 C15_1 C16_1 118.2(2) . . ?
C20_1 C15_1 C4_1 119.11(19) . . ?
C16_1 C15_1 C4_1 122.6(2) . . ?
C17_1 C16_1 C15_1 120.7(2) . . ?
C17_1 C16_1 H16_1 119.6 . . ?
C15_1 C16_1 H16_1 119.6 . . ?
C18_1 C17_1 C16_1 120.9(2) . . ?
C18_1 C17_1 H17_1 119.5 . . ?
C16_1 C17_1 H17_1 119.5 . . ?
C19_1 C18_1 C17_1 118.9(2) . . ?
C19_1 C18_1 H18_1 120.6 . . ?
C17_1 C18_1 H18_1 120.6 . . ?
C18_1 C19_1 C20_1 120.5(2) . . ?
C18_1 C19_1 H19_1 119.7 . . ?
C20_1 C19_1 H19_1 119.7 . . ?
C15_1 C20_1 C19_1 120.8(2) . . ?
C15_1 C20_1 H20_1 119.6 . . ?
C19_1 C20_1 H20_1 119.6 . . ?
N3_1 C21_1 N4_1 116.92(17) . . ?
N3_1 C21_1 C22_1 133.96(18) . . ?
N4_1 C21_1 C22_1 108.94(17) . . ?
C21_1 C22_1 C23_1 105.72(17) . . ?
C21_1 C22_1 C26_1 126.50(18) . . ?
C23_1 C22_1 C26_1 127.78(18) . . ?
C24_1 C23_1 C22_1 108.84(18) . . ?
C24_1 C23_1 H23_1 125.6 . . ?
C22_1 C23_1 H23_1 125.6 . . ?
N4_1 C24_1 C23_1 107.74(17) . . ?
N4_1 C24_1 C35_1 123.54(18) . . ?
C23_1 C24_1 C35_1 128.68(19) . . ?
N4_1 C25_1 H25A_1 109.5 . . ?
N4_1 C25_1 H25B_1 109.5 . . ?
H25A_1 C25_1 H25B_1 109.5 . . ?
N4_1 C25_1 H25C_1 109.5 . . ?
H25A_1 C25_1 H25C_1 109.5 . . ?
H25B_1 C25_1 H25C_1 109.5 . . ?
C27_1 C26_1 C31_1 119.69(19) . . ?
C27_1 C26_1 C22_1 120.39(19) . . ?
C31_1 C26_1 C22_1 119.88(19) . . ?
C26_1 C27_1 C28_1 119.0(2) . . ?
C26_1 C27_1 C32_1 120.8(2) . . ?
C28_1 C27_1 C32_1 120.2(2) . . ?
C29_1 C28_1 C27_1 122.1(2) . . ?
C29_1 C28_1 H28_1 119.0 . . ?
C27_1 C28_1 H28_1 119.0 . . ?
C28_1 C29_1 C30_1 118.1(2) . . ?
C28_1 C29_1 C33_1 122.1(2) . . ?
C30_1 C29_1 C33_1 119.9(2) . . ?
C29_1 C30_1 C31_1 122.0(2) . . ?
C29_1 C30_1 H30_1 119.0 . . ?
C31_1 C30_1 H30_1 119.0 . . ?
C30_1 C31_1 C26_1 119.2(2) . . ?
C30_1 C31_1 C34_1 120.0(2) . . ?
C26_1 C31_1 C34_1 120.72(19) . . ?
C27_1 C32_1 H32A_1 109.5 . . ?
C27_1 C32_1 H32B_1 109.5 . . ?
H32A_1 C32_1 H32B_1 109.5 . . ?
C27_1 C32_1 H32C_1 109.5 . . ?
H32A_1 C32_1 H32C_1 109.5 . . ?
H32B_1 C32_1 H32C_1 109.5 . . ?
C29_1 C33_1 H33A_1 109.5 . . ?
C29_1 C33_1 H33B_1 109.5 . . ?
H33A_1 C33_1 H33B_1 109.5 . . ?
C29_1 C33_1 H33C_1 109.5 . . ?
H33A_1 C33_1 H33C_1 109.5 . . ?
H33B_1 C33_1 H33C_1 109.5 . . ?
C31_1 C34_1 H34A_1 109.5 . . ?
C31_1 C34_1 H34B_1 109.5 . . ?
H34A_1 C34_1 H34B_1 109.5 . . ?
C31_1 C34_1 H34C_1 109.5 . . ?
H34A_1 C34_1 H34C_1 109.5 . . ?
H34B_1 C34_1 H34C_1 109.5 . . ?
C36_1 C35_1 C40_1 117.7(2) . . ?
C36_1 C35_1 C24_1 120.3(2) . . ?
C40_1 C35_1 C24_1 121.98(19) . . ?
C35_1 C36_1 C37_1 120.9(2) . . ?
C35_1 C36_1 H36_1 119.5 . . ?
C37_1 C36_1 H36_1 119.5 . . ?
C38_1 C37_1 C36_1 120.2(2) . . ?
C38_1 C37_1 H37_1 119.9 . . ?
C36_1 C37_1 H37_1 119.9 . . ?
C39_1 C38_1 C37_1 120.1(2) . . ?
C39_1 C38_1 H38_1 120.0 . . ?
C37_1 C38_1 H38_1 120.0 . . ?
C38_1 C39_1 C40_1 119.8(3) . . ?
C38_1 C39_1 H39_1 120.1 . . ?
C40_1 C39_1 H39_1 120.1 . . ?
C39_1 C40_1 C35_1 121.3(2) . . ?
C39_1 C40_1 H40_1 119.4 . . ?
C35_1 C40_1 H40_1 119.4 . . ?
C4_2 N1_2 C1_2 108.58(17) . . ?
C4_2 N1_2 C5_2 126.88(19) . . ?
C1_2 N1_2 C5_2 124.41(18) . . ?
N3_2 N2_2 C1_2 113.36(16) . . ?
N2_2 N3_2 C21_2 114.06(17) . . ?
C24_2 N4_2 C21_2 108.81(16) . . ?
C24_2 N4_2 C25_2 128.22(18) . . ?
C21_2 N4_2 C25_2 122.93(18) . . ?
N2_2 C1_2 N1_2 116.67(17) . . ?
N2_2 C1_2 C2_2 134.29(19) . . ?
N1_2 C1_2 C2_2 109.00(18) . . ?
C3_2 C2_2 C1_2 105.61(18) . . ?
C3_2 C2_2 C6_2 125.77(18) . . ?
C1_2 C2_2 C6_2 128.62(19) . . ?
C4_2 C3_2 C2_2 109.70(19) . . ?
C4_2 C3_2 H3_2 125.2 . . ?
C2_2 C3_2 H3_2 125.2 . . ?
N1_2 C4_2 C3_2 107.10(19) . . ?
N1_2 C4_2 C15_2 124.81(19) . . ?
C3_2 C4_2 C15_2 128.1(2) . . ?
N1_2 C5_2 H5A_2 109.5 . . ?
N1_2 C5_2 H5B_2 109.5 . . ?
H5A_2 C5_2 H5B_2 109.5 . . ?
N1_2 C5_2 H5C_2 109.5 . . ?
H5A_2 C5_2 H5C_2 109.5 . . ?
H5B_2 C5_2 H5C_2 109.5 . . ?
C7_2 C6_2 C11_2 120.05(19) . . ?
C7_2 C6_2 C2_2 120.38(19) . . ?
C11_2 C6_2 C2_2 119.49(19) . . ?
C8_2 C7_2 C6_2 119.4(2) . . ?
C8_2 C7_2 C12_2 119.7(2) . . ?
C6_2 C7_2 C12_2 120.9(2) . . ?
C9_2 C8_2 C7_2 121.9(2) . . ?
C9_2 C8_2 H8_2 119.0 . . ?
C7_2 C8_2 H8_2 119.0 . . ?
C8_2 C9_2 C10_2 118.1(2) . . ?
C8_2 C9_2 C13_2 121.0(3) . . ?
C10_2 C9_2 C13_2 120.9(2) . . ?
C9_2 C10_2 C11_2 122.1(2) . . ?
C9_2 C10_2 H10_2 118.9 . . ?
C11_2 C10_2 H10_2 118.9 . . ?
C10_2 C11_2 C6_2 118.4(2) . . ?
C10_2 C11_2 C14_2 120.2(2) . . ?
C6_2 C11_2 C14_2 121.45(19) . . ?
C7_2 C12_2 H12A_2 109.5 . . ?
C7_2 C12_2 H12B_2 109.5 . . ?
H12A_2 C12_2 H12B_2 109.5 . . ?
C7_2 C12_2 H12C_2 109.5 . . ?
H12A_2 C12_2 H12C_2 109.5 . . ?
H12B_2 C12_2 H12C_2 109.5 . . ?
C9_2 C13_2 H13A_2 109.5 . . ?
C9_2 C13_2 H13B_2 109.5 . . ?
H13A_2 C13_2 H13B_2 109.5 . . ?
C9_2 C13_2 H13C_2 109.5 . . ?
H13A_2 C13_2 H13C_2 109.5 . . ?
H13B_2 C13_2 H13C_2 109.5 . . ?
C11_2 C14_2 H14A_2 109.5 . . ?
C11_2 C14_2 H14B_2 109.5 . . ?
H14A_2 C14_2 H14B_2 109.5 . . ?
C11_2 C14_2 H14C_2 109.5 . . ?
H14A_2 C14_2 H14C_2 109.5 . . ?
H14B_2 C14_2 H14C_2 109.5 . . ?
C20_2 C15_2 C16_2 118.7(2) . . ?
C20_2 C15_2 C4_2 122.3(2) . . ?
C16_2 C15_2 C4_2 118.8(2) . . ?
C17_2 C16_2 C15_2 121.1(3) . . ?
C17_2 C16_2 H16_2 119.4 . . ?
C15_2 C16_2 H16_2 119.4 . . ?
C18_2 C17_2 C16_2 119.7(3) . . ?
C18_2 C17_2 H17_2 120.2 . . ?
C16_2 C17_2 H17_2 120.2 . . ?
C17_2 C18_2 C19_2 120.2(3) . . ?
C17_2 C18_2 H18_2 119.9 . . ?
C19_2 C18_2 H18_2 119.9 . . ?
C18_2 C19_2 C20_2 120.2(3) . . ?
C18_2 C19_2 H19_2 119.9 . . ?
C20_2 C19_2 H19_2 119.9 . . ?
C15_2 C20_2 C19_2 120.1(3) . . ?
C15_2 C20_2 H20_2 120.0 . . ?
C19_2 C20_2 H20_2 120.0 . . ?
N3_2 C21_2 N4_2 116.92(17) . . ?
N3_2 C21_2 C22_2 133.81(19) . . ?
N4_2 C21_2 C22_2 109.23(18) . . ?
C23_2 C22_2 C21_2 105.46(18) . . ?
C23_2 C22_2 C26_2 127.08(17) . . ?
C21_2 C22_2 C26_2 127.44(18) . . ?
C24_2 C23_2 C22_2 109.62(18) . . ?
C24_2 C23_2 H23_2 125.2 . . ?
C22_2 C23_2 H23_2 125.2 . . ?
N4_2 C24_2 C23_2 106.88(18) . . ?
N4_2 C24_2 C35_2 126.03(18) . . ?
C23_2 C24_2 C35_2 127.08(19) . . ?
N4_2 C25_2 H25A_2 109.5 . . ?
N4_2 C25_2 H25B_2 109.5 . . ?
H25A_2 C25_2 H25B_2 109.5 . . ?
N4_2 C25_2 H25C_2 109.5 . . ?
H25A_2 C25_2 H25C_2 109.5 . . ?
H25B_2 C25_2 H25C_2 109.5 . . ?
C27_2 C26_2 C31_2 119.63(19) . . ?
C27_2 C26_2 C22_2 120.04(19) . . ?
C31_2 C26_2 C22_2 120.31(19) . . ?
C28_2 C27_2 C26_2 119.5(2) . . ?
C28_2 C27_2 C32_2 119.9(2) . . ?
C26_2 C27_2 C32_2 120.60(19) . . ?
C27_2 C28_2 C29_2 121.6(2) . . ?
C27_2 C28_2 H28_2 119.2 . . ?
C29_2 C28_2 H28_2 119.2 . . ?
C30_2 C29_2 C28_2 118.0(2) . . ?
C30_2 C29_2 C33_2 121.3(2) . . ?
C28_2 C29_2 C33_2 120.7(2) . . ?
C29_2 C30_2 C31_2 121.9(2) . . ?
C29_2 C30_2 H30_2 119.1 . . ?
C31_2 C30_2 H30_2 119.1 . . ?
C30_2 C31_2 C26_2 119.3(2) . . ?
C30_2 C31_2 C34_2 120.2(2) . . ?
C26_2 C31_2 C34_2 120.47(19) . . ?
C27_2 C32_2 H32A_2 109.5 . . ?
C27_2 C32_2 H32B_2 109.5 . . ?
H32A_2 C32_2 H32B_2 109.5 . . ?
C27_2 C32_2 H32C_2 109.5 . . ?
H32A_2 C32_2 H32C_2 109.5 . . ?
H32B_2 C32_2 H32C_2 109.5 . . ?
C29_2 C33_2 H33A_2 109.5 . . ?
C29_2 C33_2 H33B_2 109.5 . . ?
H33A_2 C33_2 H33B_2 109.5 . . ?
C29_2 C33_2 H33C_2 109.5 . . ?
H33A_2 C33_2 H33C_2 109.5 . . ?
H33B_2 C33_2 H33C_2 109.5 . . ?
C31_2 C34_2 H34A_2 109.5 . . ?
C31_2 C34_2 H34B_2 109.5 . . ?
H34A_2 C34_2 H34B_2 109.5 . . ?
C31_2 C34_2 H34C_2 109.5 . . ?
H34A_2 C34_2 H34C_2 109.5 . . ?
H34B_2 C34_2 H34C_2 109.5 . . ?
C36_2 C35_2 C40_2 117.6(2) . . ?
C36_2 C35_2 C24_2 118.6(2) . . ?
C40_2 C35_2 C24_2 123.8(2) . . ?
C37_2 C36_2 C35_2 121.9(2) . . ?
C37_2 C36_2 H36_2 119.0 . . ?
C35_2 C36_2 H36_2 119.0 . . ?
C36_2 C37_2 C38_2 119.5(3) . . ?
C36_2 C37_2 H37_2 120.2 . . ?
C38_2 C37_2 H37_2 120.2 . . ?
C39_2 C38_2 C37_2 119.8(3) . . ?
C39_2 C38_2 H38_2 120.1 . . ?
C37_2 C38_2 H38_2 120.1 . . ?
C38_2 C39_2 C40_2 120.4(3) . . ?
C38_2 C39_2 H39_2 119.8 . . ?
C40_2 C39_2 H39_2 119.8 . . ?
C39_2 C40_2 C35_2 120.8(3) . . ?
C39_2 C40_2 H40_2 119.6 . . ?
C35_2 C40_2 H40_2 119.6 . . ?
C4_3 N1_3 C1_3 108.99(17) . . ?
C4_3 N1_3 C5_3 126.60(18) . . ?
C1_3 N1_3 C5_3 124.35(17) . . ?
N3_3 N2_3 C1_3 113.78(17) . . ?
N2_3 N3_3 C21_3 113.59(17) . . ?
C24_3 N4_3 C21_3 108.66(16) . . ?
C24_3 N4_3 C25_3 127.32(18) . . ?
C21_3 N4_3 C25_3 123.34(17) . . ?
N2_3 C1_3 N1_3 116.46(17) . . ?
N2_3 C1_3 C2_3 134.52(19) . . ?
N1_3 C1_3 C2_3 108.98(17) . . ?
C1_3 C2_3 C3_3 105.43(18) . . ?
C1_3 C2_3 C6_3 128.05(19) . . ?
C3_3 C2_3 C6_3 126.52(19) . . ?
C4_3 C3_3 C2_3 108.90(18) . . ?
C4_3 C3_3 H3_3 125.6 . . ?
C2_3 C3_3 H3_3 125.6 . . ?
N1_3 C4_3 C3_3 107.70(18) . . ?
N1_3 C4_3 C15_3 123.05(19) . . ?
C3_3 C4_3 C15_3 129.25(19) . . ?
N1_3 C5_3 H5A_3 109.5 . . ?
N1_3 C5_3 H5B_3 109.5 . . ?
H5A_3 C5_3 H5B_3 109.5 . . ?
N1_3 C5_3 H5C_3 109.5 . . ?
H5A_3 C5_3 H5C_3 109.5 . . ?
H5B_3 C5_3 H5C_3 109.5 . . ?
C7_3 C6_3 C11_3 119.8(2) . . ?
C7_3 C6_3 C2_3 120.28(19) . . ?
C11_3 C6_3 C2_3 119.9(2) . . ?
C8_3 C7_3 C6_3 118.8(2) . . ?
C8_3 C7_3 C12_3 120.3(2) . . ?
C6_3 C7_3 C12_3 120.9(2) . . ?
C9_3 C8_3 C7_3 122.4(2) . . ?
C9_3 C8_3 H8_3 118.8 . . ?
C7_3 C8_3 H8_3 118.8 . . ?
C8_3 C9_3 C10_3 117.9(2) . . ?
C8_3 C9_3 C13_3 121.7(3) . . ?
C10_3 C9_3 C13_3 120.4(2) . . ?
C9_3 C10_3 C11_3 121.7(2) . . ?
C9_3 C10_3 H10_3 119.1 . . ?
C11_3 C10_3 H10_3 119.1 . . ?
C10_3 C11_3 C6_3 119.4(2) . . ?
C10_3 C11_3 C14_3 119.9(2) . . ?
C6_3 C11_3 C14_3 120.7(2) . . ?
C7_3 C12_3 H12A_3 109.5 . . ?
C7_3 C12_3 H12B_3 109.5 . . ?
H12A_3 C12_3 H12B_3 109.5 . . ?
C7_3 C12_3 H12C_3 109.5 . . ?
H12A_3 C12_3 H12C_3 109.5 . . ?
H12B_3 C12_3 H12C_3 109.5 . . ?
C9_3 C13_3 H13A_3 109.5 . . ?
C9_3 C13_3 H13B_3 109.5 . . ?
H13A_3 C13_3 H13B_3 109.5 . . ?
C9_3 C13_3 H13C_3 109.5 . . ?
H13A_3 C13_3 H13C_3 109.5 . . ?
H13B_3 C13_3 H13C_3 109.5 . . ?
C11_3 C14_3 H14A_3 109.5 . . ?
C11_3 C14_3 H14B_3 109.5 . . ?
H14A_3 C14_3 H14B_3 109.5 . . ?
C11_3 C14_3 H14C_3 109.5 . . ?
H14A_3 C14_3 H14C_3 109.5 . . ?
H14B_3 C14_3 H14C_3 109.5 . . ?
C16_3 C15_3 C20_3 119.0(2) . . ?
C16_3 C15_3 C4_3 119.2(2) . . ?
C20_3 C15_3 C4_3 121.7(2) . . ?
C15_3 C16_3 C17_3 120.2(2) . . ?
C15_3 C16_3 H16_3 119.9 . . ?
C17_3 C16_3 H16_3 119.9 . . ?
C18_3 C17_3 C16_3 120.5(2) . . ?
C18_3 C17_3 H17_3 119.8 . . ?
C16_3 C17_3 H17_3 119.8 . . ?
C17_3 C18_3 C19_3 119.4(2) . . ?
C17_3 C18_3 H18_3 120.3 . . ?
C19_3 C18_3 H18_3 120.3 . . ?
C20_3 C19_3 C18_3 120.2(2) . . ?
C20_3 C19_3 H19_3 119.9 . . ?
C18_3 C19_3 H19_3 119.9 . . ?
C19_3 C20_3 C15_3 120.6(2) . . ?
C19_3 C20_3 H20_3 119.7 . . ?
C15_3 C20_3 H20_3 119.7 . . ?
N3_3 C21_3 N4_3 116.35(17) . . ?
N3_3 C21_3 C22_3 134.80(19) . . ?
N4_3 C21_3 C22_3 108.85(17) . . ?
C21_3 C22_3 C23_3 105.84(18) . . ?
C21_3 C22_3 C26_3 127.35(18) . . ?
C23_3 C22_3 C26_3 126.77(18) . . ?
C24_3 C23_3 C22_3 108.86(18) . . ?
C24_3 C23_3 H23_3 125.6 . . ?
C22_3 C23_3 H23_3 125.6 . . ?
N4_3 C24_3 C23_3 107.79(18) . . ?
N4_3 C24_3 C35_3 124.57(18) . . ?
C23_3 C24_3 C35_3 127.62(19) . . ?
N4_3 C25_3 H25A_3 109.5 . . ?
N4_3 C25_3 H25B_3 109.5 . . ?
H25A_3 C25_3 H25B_3 109.5 . . ?
N4_3 C25_3 H25C_3 109.5 . . ?
H25A_3 C25_3 H25C_3 109.5 . . ?
H25B_3 C25_3 H25C_3 109.5 . . ?
C31_3 C26_3 C27_3 120.03(19) . . ?
C31_3 C26_3 C22_3 119.25(18) . . ?
C27_3 C26_3 C22_3 120.72(19) . . ?
C28_3 C27_3 C26_3 118.8(2) . . ?
C28_3 C27_3 C32_3 119.9(2) . . ?
C26_3 C27_3 C32_3 121.2(2) . . ?
C29_3 C28_3 C27_3 121.8(2) . . ?
C29_3 C28_3 H28_3 119.1 . . ?
C27_3 C28_3 H28_3 119.1 . . ?
C30_3 C29_3 C28_3 118.2(2) . . ?
C30_3 C29_3 C33_3 120.6(2) . . ?
C28_3 C29_3 C33_3 121.3(2) . . ?
C29_3 C30_3 C31_3 122.1(2) . . ?
C29_3 C30_3 H30_3 119.0 . . ?
C31_3 C30_3 H30_3 119.0 . . ?
C30_3 C31_3 C26_3 119.0(2) . . ?
C30_3 C31_3 C34_3 119.8(2) . . ?
C26_3 C31_3 C34_3 121.07(19) . . ?
C27_3 C32_3 H32A_3 109.5 . . ?
C27_3 C32_3 H32B_3 109.5 . . ?
H32A_3 C32_3 H32B_3 109.5 . . ?
C27_3 C32_3 H32C_3 109.5 . . ?
H32A_3 C32_3 H32C_3 109.5 . . ?
H32B_3 C32_3 H32C_3 109.5 . . ?
C29_3 C33_3 H33A_3 109.5 . . ?
C29_3 C33_3 H33B_3 109.5 . . ?
H33A_3 C33_3 H33B_3 109.5 . . ?
C29_3 C33_3 H33C_3 109.5 . . ?
H33A_3 C33_3 H33C_3 109.5 . . ?
H33B_3 C33_3 H33C_3 109.5 . . ?
C31_3 C34_3 H34A_3 109.5 . . ?
C31_3 C34_3 H34B_3 109.5 . . ?
H34A_3 C34_3 H34B_3 109.5 . . ?
C31_3 C34_3 H34C_3 109.5 . . ?
H34A_3 C34_3 H34C_3 109.5 . . ?
H34B_3 C34_3 H34C_3 109.5 . . ?
C40_3 C35_3 C36_3 118.7(2) . . ?
C40_3 C35_3 C24_3 122.5(2) . . ?
C36_3 C35_3 C24_3 118.7(2) . . ?
C37_3 C36_3 C35_3 121.1(3) . . ?
C37_3 C36_3 H36_3 119.5 . . ?
C35_3 C36_3 H36_3 119.5 . . ?
C36_3 C37_3 C38_3 119.8(3) . . ?
C36_3 C37_3 H37_3 120.1 . . ?
C38_3 C37_3 H37_3 120.1 . . ?
C39_3 C38_3 C37_3 119.7(3) . . ?
C39_3 C38_3 H38_3 120.2 . . ?
C37_3 C38_3 H38_3 120.2 . . ?
C38_3 C39_3 C40_3 120.5(3) . . ?
C38_3 C39_3 H39_3 119.7 . . ?
C40_3 C39_3 H39_3 119.7 . . ?
C39_3 C40_3 C35_3 120.1(3) . . ?
C39_3 C40_3 H40_3 120.0 . . ?
C35_3 C40_3 H40_3 120.0 . . ?
C4_4 N1_4 C1_4 108.91(17) . . ?
C4_4 N1_4 C5_4 126.61(19) . . ?
C1_4 N1_4 C5_4 124.27(19) . . ?
N3_4 N2_4 C1_4 113.44(17) . . ?
N2_4 N3_4 C21_4 113.42(16) . . ?
C24_4 N4_4 C21_4 109.01(16) . . ?
C24_4 N4_4 C25_4 128.17(19) . . ?
C21_4 N4_4 C25_4 122.73(19) . . ?
N2_4 C1_4 N1_4 116.62(17) . . ?
N2_4 C1_4 C2_4 134.4(2) . . ?
N1_4 C1_4 C2_4 108.83(18) . . ?
C1_4 C2_4 C3_4 105.48(19) . . ?
C1_4 C2_4 C6_4 127.60(19) . . ?
C3_4 C2_4 C6_4 126.89(19) . . ?
C4_4 C3_4 C2_4 109.28(19) . . ?
C4_4 C3_4 H3_4 125.4 . . ?
C2_4 C3_4 H3_4 125.4 . . ?
N1_4 C4_4 C3_4 107.50(19) . . ?
N1_4 C4_4 C15_4 124.1(2) . . ?
C3_4 C4_4 C15_4 128.4(2) . . ?
N1_4 C5_4 H5A_4 109.5 . . ?
N1_4 C5_4 H5B_4 109.5 . . ?
H5A_4 C5_4 H5B_4 109.5 . . ?
N1_4 C5_4 H5C_4 109.5 . . ?
H5A_4 C5_4 H5C_4 109.5 . . ?
H5B_4 C5_4 H5C_4 109.5 . . ?
C7_4 C6_4 C11_4 119.6(2) . . ?
C7_4 C6_4 C2_4 120.8(2) . . ?
C11_4 C6_4 C2_4 119.5(2) . . ?
C8_4 C7_4 C6_4 119.1(2) . . ?
C8_4 C7_4 C12_4 120.5(2) . . ?
C6_4 C7_4 C12_4 120.4(2) . . ?
C9_4 C8_4 C7_4 122.4(2) . . ?
C9_4 C8_4 H8_4 118.8 . . ?
C7_4 C8_4 H8_4 118.8 . . ?
C10_4 C9_4 C8_4 117.6(2) . . ?
C10_4 C9_4 C13_4 121.6(3) . . ?
C8_4 C9_4 C13_4 120.8(3) . . ?
C9_4 C10_4 C11_4 122.2(2) . . ?
C9_4 C10_4 H10_4 118.9 . . ?
C11_4 C10_4 H10_4 118.9 . . ?
C10_4 C11_4 C6_4 119.0(2) . . ?
C10_4 C11_4 C14_4 120.5(2) . . ?
C6_4 C11_4 C14_4 120.6(2) . . ?
C7_4 C12_4 H12A_4 109.5 . . ?
C7_4 C12_4 H12B_4 109.5 . . ?
H12A_4 C12_4 H12B_4 109.5 . . ?
C7_4 C12_4 H12C_4 109.5 . . ?
H12A_4 C12_4 H12C_4 109.5 . . ?
H12B_4 C12_4 H12C_4 109.5 . . ?
C9_4 C13_4 H13A_4 109.5 . . ?
C9_4 C13_4 H13B_4 109.5 . . ?
H13A_4 C13_4 H13B_4 109.5 . . ?
C9_4 C13_4 H13C_4 109.5 . . ?
H13A_4 C13_4 H13C_4 109.5 . . ?
H13B_4 C13_4 H13C_4 109.5 . . ?
C11_4 C14_4 H14A_4 109.5 . . ?
C11_4 C14_4 H14B_4 109.5 . . ?
H14A_4 C14_4 H14B_4 109.5 . . ?
C11_4 C14_4 H14C_4 109.5 . . ?
H14A_4 C14_4 H14C_4 109.5 . . ?
H14B_4 C14_4 H14C_4 109.5 . . ?
C20_4 C15_4 C16_4 118.5(2) . . ?
C20_4 C15_4 C4_4 122.7(2) . . ?
C16_4 C15_4 C4_4 118.8(2) . . ?
C17_4 C16_4 C15_4 120.6(3) . . ?
C17_4 C16_4 H16_4 119.7 . . ?
C15_4 C16_4 H16_4 119.7 . . ?
C18_4 C17_4 C16_4 120.0(3) . . ?
C18_4 C17_4 H17_4 120.0 . . ?
C16_4 C17_4 H17_4 120.0 . . ?
C19_4 C18_4 C17_4 119.7(3) . . ?
C19_4 C18_4 H18_4 120.1 . . ?
C17_4 C18_4 H18_4 120.1 . . ?
C18_4 C19_4 C20_4 120.6(3) . . ?
C18_4 C19_4 H19_4 119.7 . . ?
C20_4 C19_4 H19_4 119.7 . . ?
C15_4 C20_4 C19_4 120.6(3) . . ?
C15_4 C20_4 H20_4 119.7 . . ?
C19_4 C20_4 H20_4 119.7 . . ?
N3_4 C21_4 N4_4 117.29(17) . . ?
N3_4 C21_4 C22_4 134.23(19) . . ?
N4_4 C21_4 C22_4 108.39(18) . . ?
C21_4 C22_4 C23_4 105.91(18) . . ?
C21_4 C22_4 C26_4 128.22(19) . . ?
C23_4 C22_4 C26_4 125.87(18) . . ?
C24_4 C23_4 C22_4 109.47(18) . . ?
C24_4 C23_4 H23_4 125.3 . . ?
C22_4 C23_4 H23_4 125.3 . . ?
N4_4 C24_4 C23_4 107.21(18) . . ?
N4_4 C24_4 C35_4 125.91(19) . . ?
C23_4 C24_4 C35_4 126.9(2) . . ?
N4_4 C25_4 H25A_4 109.5 . . ?
N4_4 C25_4 H25B_4 109.5 . . ?
H25A_4 C25_4 H25B_4 109.5 . . ?
N4_4 C25_4 H25C_4 109.5 . . ?
H25A_4 C25_4 H25C_4 109.5 . . ?
H25B_4 C25_4 H25C_4 109.5 . . ?
C27_4 C26_4 C31_4 119.64(19) . . ?
C27_4 C26_4 C22_4 120.00(19) . . ?
C31_4 C26_4 C22_4 120.3(2) . . ?
C28_4 C27_4 C26_4 119.1(2) . . ?
C28_4 C27_4 C32_4 121.0(2) . . ?
C26_4 C27_4 C32_4 119.9(2) . . ?
C29_4 C28_4 C27_4 122.0(2) . . ?
C29_4 C28_4 H28_4 119.0 . . ?
C27_4 C28_4 H28_4 119.0 . . ?
C30_4 C29_4 C28_4 118.0(2) . . ?
C30_4 C29_4 C33_4 120.1(3) . . ?
C28_4 C29_4 C33_4 121.9(3) . . ?
C29_4 C30_4 C31_4 121.9(2) . . ?
C29_4 C30_4 H30_4 119.0 . . ?
C31_4 C30_4 H30_4 119.0 . . ?
C30_4 C31_4 C26_4 119.3(2) . . ?
C30_4 C31_4 C34_4 120.3(2) . . ?
C26_4 C31_4 C34_4 120.4(2) . . ?
C27_4 C32_4 H32A_4 109.5 . . ?
C27_4 C32_4 H32B_4 109.5 . . ?
H32A_4 C32_4 H32B_4 109.5 . . ?
C27_4 C32_4 H32C_4 109.5 . . ?
H32A_4 C32_4 H32C_4 109.5 . . ?
H32B_4 C32_4 H32C_4 109.5 . . ?
C29_4 C33_4 H33A_4 109.5 . . ?
C29_4 C33_4 H33B_4 109.5 . . ?
H33A_4 C33_4 H33B_4 109.5 . . ?
C29_4 C33_4 H33C_4 109.5 . . ?
H33A_4 C33_4 H33C_4 109.5 . . ?
H33B_4 C33_4 H33C_4 109.5 . . ?
C31_4 C34_4 H34A_4 109.5 . . ?
C31_4 C34_4 H34B_4 109.5 . . ?
H34A_4 C34_4 H34B_4 109.5 . . ?
C31_4 C34_4 H34C_4 109.5 . . ?
H34A_4 C34_4 H34C_4 109.5 . . ?
H34B_4 C34_4 H34C_4 109.5 . . ?
C40_4 C35_4 C36_4 117.9(2) . . ?
C40_4 C35_4 C24_4 124.1(2) . . ?
C36_4 C35_4 C24_4 117.9(2) . . ?
C37_4 C36_4 C35_4 121.5(3) . . ?
C37_4 C36_4 H36_4 119.2 . . ?
C35_4 C36_4 H36_4 119.2 . . ?
C38_4 C37_4 C36_4 119.7(3) . . ?
C38_4 C37_4 H37_4 120.1 . . ?
C36_4 C37_4 H37_4 120.1 . . ?
C37_4 C38_4 C39_4 119.3(3) . . ?
C37_4 C38_4 H38_4 120.4 . . ?
C39_4 C38_4 H38_4 120.4 . . ?
C38_4 C39_4 C40_4 121.5(3) . . ?
C38_4 C39_4 H39_4 119.3 . . ?
C40_4 C39_4 H39_4 119.3 . . ?
C39_4 C40_4 C35_4 120.0(3) . . ?
C39_4 C40_4 H40_4 120.0 . . ?
C35_4 C40_4 H40_4 120.0 . . ?

loop_
_geom_bond_atom_site_label_1
_geom_bond_atom_site_label_2
_geom_bond_distance
_geom_bond_site_symmetry_2
_geom_bond_publ_flag
N1_1 C4_1 1.365(2) . ?
N1_1 C1_1 1.390(2) . ?
N1_1 C5_1 1.453(3) . ?
N2_1 N3_1 1.284(2) . ?
N2_1 C1_1 1.372(2) . ?
N3_1 C21_1 1.373(2) . ?
N4_1 C24_1 1.370(2) . ?
N4_1 C21_1 1.387(2) . ?
N4_1 C25_1 1.457(3) . ?
C1_1 C2_1 1.393(3) . ?
C2_1 C3_1 1.411(3) . ?
C2_1 C6_1 1.485(3) . ?
C3_1 C4_1 1.386(3) . ?
C3_1 H3_1 0.9500 . ?
C4_1 C15_1 1.473(3) . ?
C5_1 H5A_1 0.9800 . ?
C5_1 H5B_1 0.9800 . ?
C5_1 H5C_1 0.9800 . ?
C6_1 C7_1 1.403(3) . ?
C6_1 C11_1 1.408(3) . ?
C7_1 C8_1 1.394(3) . ?
C7_1 C12_1 1.503(3) . ?
C8_1 C9_1 1.392(3) . ?
C8_1 H8_1 0.9500 . ?
C9_1 C10_1 1.385(3) . ?
C9_1 C13_1 1.510(3) . ?
C10_1 C11_1 1.389(3) . ?
C10_1 H10_1 0.9500 . ?
C11_1 C14_1 1.498(3) . ?
C12_1 H12A_1 0.9800 . ?
C12_1 H12B_1 0.9800 . ?
C12_1 H12C_1 0.9800 . ?
C13_1 H13A_1 0.9800 . ?
C13_1 H13B_1 0.9800 . ?
C13_1 H13C_1 0.9800 . ?
C14_1 H14A_1 0.9800 . ?
C14_1 H14B_1 0.9800 . ?
C14_1 H14C_1 0.9800 . ?
C15_1 C20_1 1.388(3) . ?
C15_1 C16_1 1.391(3) . ?
C16_1 C17_1 1.386(3) . ?
C16_1 H16_1 0.9500 . ?
C17_1 C18_1 1.380(4) . ?
C17_1 H17_1 0.9500 . ?
C18_1 C19_1 1.379(4) . ?
C18_1 H18_1 0.9500 . ?
C19_1 C20_1 1.395(3) . ?
C19_1 H19_1 0.9500 . ?
C20_1 H20_1 0.9500 . ?
C21_1 C22_1 1.396(3) . ?
C22_1 C23_1 1.414(3) . ?
C22_1 C26_1 1.488(3) . ?
C23_1 C24_1 1.390(3) . ?
C23_1 H23_1 0.9500 . ?
C24_1 C35_1 1.468(3) . ?
C25_1 H25A_1 0.9800 . ?
C25_1 H25B_1 0.9800 . ?
C25_1 H25C_1 0.9800 . ?
C26_1 C27_1 1.396(3) . ?
C26_1 C31_1 1.402(3) . ?
C27_1 C28_1 1.404(3) . ?
C27_1 C32_1 1.496(3) . ?
C28_1 C29_1 1.380(4) . ?
C28_1 H28_1 0.9500 . ?
C29_1 C30_1 1.382(3) . ?
C29_1 C33_1 1.510(3) . ?
C30_1 C31_1 1.397(3) . ?
C30_1 H30_1 0.9500 . ?
C31_1 C34_1 1.500(3) . ?
C32_1 H32A_1 0.9800 . ?
C32_1 H32B_1 0.9800 . ?
C32_1 H32C_1 0.9800 . ?
C33_1 H33A_1 0.9800 . ?
C33_1 H33B_1 0.9800 . ?
C33_1 H33C_1 0.9800 . ?
C34_1 H34A_1 0.9800 . ?
C34_1 H34B_1 0.9800 . ?
C34_1 H34C_1 0.9800 . ?
C35_1 C36_1 1.386(3) . ?
C35_1 C40_1 1.398(3) . ?
C36_1 C37_1 1.392(4) . ?
C36_1 H36_1 0.9500 . ?
C37_1 C38_1 1.377(4) . ?
C37_1 H37_1 0.9500 . ?
C38_1 C39_1 1.373(4) . ?
C38_1 H38_1 0.9500 . ?
C39_1 C40_1 1.390(3) . ?
C39_1 H39_1 0.9500 . ?
C40_1 H40_1 0.9500 . ?
N1_2 C4_2 1.376(3) . ?
N1_2 C1_2 1.381(3) . ?
N1_2 C5_2 1.459(3) . ?
N2_2 N3_2 1.280(2) . ?
N2_2 C1_2 1.373(3) . ?
N3_2 C21_2 1.371(3) . ?
N4_2 C24_2 1.374(3) . ?
N4_2 C21_2 1.380(3) . ?
N4_2 C25_2 1.458(2) . ?
C1_2 C2_2 1.396(3) . ?
C2_2 C3_2 1.396(3) . ?
C2_2 C6_2 1.481(3) . ?
C3_2 C4_2 1.386(3) . ?
C3_2 H3_2 0.9500 . ?
C4_2 C15_2 1.462(3) . ?
C5_2 H5A_2 0.9800 . ?
C5_2 H5B_2 0.9800 . ?
C5_2 H5C_2 0.9800 . ?
C6_2 C7_2 1.400(3) . ?
C6_2 C11_2 1.406(3) . ?
C7_2 C8_2 1.386(3) . ?
C7_2 C12_2 1.505(3) . ?
C8_2 C9_2 1.382(3) . ?
C8_2 H8_2 0.9500 . ?
C9_2 C10_2 1.391(4) . ?
C9_2 C13_2 1.503(3) . ?
C10_2 C11_2 1.396(3) . ?
C10_2 H10_2 0.9500 . ?
C11_2 C14_2 1.506(3) . ?
C12_2 H12A_2 0.9800 . ?
C12_2 H12B_2 0.9800 . ?
C12_2 H12C_2 0.9800 . ?
C13_2 H13A_2 0.9800 . ?
C13_2 H13B_2 0.9800 . ?
C13_2 H13C_2 0.9800 . ?
C14_2 H14A_2 0.9800 . ?
C14_2 H14B_2 0.9800 . ?
C14_2 H14C_2 0.9800 . ?
C15_2 C20_2 1.390(4) . ?
C15_2 C16_2 1.391(3) . ?
C16_2 C17_2 1.381(4) . ?
C16_2 H16_2 0.9500 . ?
C17_2 C18_2 1.377(5) . ?
C17_2 H17_2 0.9500 . ?
C18_2 C19_2 1.380(5) . ?
C18_2 H18_2 0.9500 . ?
C19_2 C20_2 1.392(4) . ?
C19_2 H19_2 0.9500 . ?
C20_2 H20_2 0.9500 . ?
C21_2 C22_2 1.399(3) . ?
C22_2 C23_2 1.397(3) . ?
C22_2 C26_2 1.480(3) . ?
C23_2 C24_2 1.397(3) . ?
C23_2 H23_2 0.9500 . ?
C24_2 C35_2 1.457(3) . ?
C25_2 H25A_2 0.9800 . ?
C25_2 H25B_2 0.9800 . ?
C25_2 H25C_2 0.9800 . ?
C26_2 C27_2 1.401(3) . ?
C26_2 C31_2 1.403(3) . ?
C27_2 C28_2 1.388(3) . ?
C27_2 C32_2 1.508(3) . ?
C28_2 C29_2 1.396(3) . ?
C28_2 H28_2 0.9500 . ?
C29_2 C30_2 1.390(3) . ?
C29_2 C33_2 1.506(3) . ?
C30_2 C31_2 1.390(3) . ?
C30_2 H30_2 0.9500 . ?
C31_2 C34_2 1.502(3) . ?
C32_2 H32A_2 0.9800 . ?
C32_2 H32B_2 0.9800 . ?
C32_2 H32C_2 0.9800 . ?
C33_2 H33A_2 0.9800 . ?
C33_2 H33B_2 0.9800 . ?
C33_2 H33C_2 0.9800 . ?
C34_2 H34A_2 0.9800 . ?
C34_2 H34B_2 0.9800 . ?
C34_2 H34C_2 0.9800 . ?
C35_2 C36_2 1.385(3) . ?
C35_2 C40_2 1.400(3) . ?
C36_2 C37_2 1.380(4) . ?
C36_2 H36_2 0.9500 . ?
C37_2 C38_2 1.389(4) . ?
C37_2 H37_2 0.9500 . ?
C38_2 C39_2 1.373(4) . ?
C38_2 H38_2 0.9500 . ?
C39_2 C40_2 1.386(4) . ?
C39_2 H39_2 0.9500 . ?
C40_2 H40_2 0.9500 . ?
N1_3 C4_3 1.367(3) . ?
N1_3 C1_3 1.375(3) . ?
N1_3 C5_3 1.460(3) . ?
N2_3 N3_3 1.280(3) . ?
N2_3 C1_3 1.373(3) . ?
N3_3 C21_3 1.367(3) . ?
N4_3 C24_3 1.365(3) . ?
N4_3 C21_3 1.379(3) . ?
N4_3 C25_3 1.465(2) . ?
C1_3 C2_3 1.397(3) . ?
C2_3 C3_3 1.412(3) . ?
C2_3 C6_3 1.483(3) . ?
C3_3 C4_3 1.384(3) . ?
C3_3 H3_3 0.9500 . ?
C4_3 C15_3 1.469(3) . ?
C5_3 H5A_3 0.9800 . ?
C5_3 H5B_3 0.9800 . ?
C5_3 H5C_3 0.9800 . ?
C6_3 C7_3 1.402(3) . ?
C6_3 C11_3 1.403(3) . ?
C7_3 C8_3 1.393(3) . ?
C7_3 C12_3 1.501(3) . ?
C8_3 C9_3 1.384(4) . ?
C8_3 H8_3 0.9500 . ?
C9_3 C10_3 1.388(4) . ?
C9_3 C13_3 1.502(3) . ?
C10_3 C11_3 1.392(3) . ?
C10_3 H10_3 0.9500 . ?
C11_3 C14_3 1.504(3) . ?
C12_3 H12A_3 0.9800 . ?
C12_3 H12B_3 0.9800 . ?
C12_3 H12C_3 0.9800 . ?
C13_3 H13A_3 0.9800 . ?
C13_3 H13B_3 0.9800 . ?
C13_3 H13C_3 0.9800 . ?
C14_3 H14A_3 0.9800 . ?
C14_3 H14B_3 0.9800 . ?
C14_3 H14C_3 0.9800 . ?
C15_3 C16_3 1.385(3) . ?
C15_3 C20_3 1.391(3) . ?
C16_3 C17_3 1.386(3) . ?
C16_3 H16_3 0.9500 . ?
C17_3 C18_3 1.383(4) . ?
C17_3 H17_3 0.9500 . ?
C18_3 C19_3 1.384(4) . ?
C18_3 H18_3 0.9500 . ?
C19_3 C20_3 1.380(3) . ?
C19_3 H19_3 0.9500 . ?
C20_3 H20_3 0.9500 . ?
C21_3 C22_3 1.393(3) . ?
C22_3 C23_3 1.400(3) . ?
C22_3 C26_3 1.485(3) . ?
C23_3 C24_3 1.385(3) . ?
C23_3 H23_3 0.9500 . ?
C24_3 C35_3 1.466(3) . ?
C25_3 H25A_3 0.9800 . ?
C25_3 H25B_3 0.9800 . ?
C25_3 H25C_3 0.9800 . ?
C26_3 C31_3 1.400(3) . ?
C26_3 C27_3 1.403(3) . ?
C27_3 C28_3 1.398(3) . ?
C27_3 C32_3 1.505(3) . ?
C28_3 C29_3 1.387(4) . ?
C28_3 H28_3 0.9500 . ?
C29_3 C30_3 1.384(3) . ?
C29_3 C33_3 1.500(3) . ?
C30_3 C31_3 1.391(3) . ?
C30_3 H30_3 0.9500 . ?
C31_3 C34_3 1.505(3) . ?
C32_3 H32A_3 0.9800 . ?
C32_3 H32B_3 0.9800 . ?
C32_3 H32C_3 0.9800 . ?
C33_3 H33A_3 0.9800 . ?
C33_3 H33B_3 0.9800 . ?
C33_3 H33C_3 0.9800 . ?
C34_3 H34A_3 0.9800 . ?
C34_3 H34B_3 0.9800 . ?
C34_3 H34C_3 0.9800 . ?
C35_3 C40_3 1.389(3) . ?
C35_3 C36_3 1.395(3) . ?
C36_3 C37_3 1.373(4) . ?
C36_3 H36_3 0.9500 . ?
C37_3 C38_3 1.390(5) . ?
C37_3 H37_3 0.9500 . ?
C38_3 C39_3 1.378(5) . ?
C38_3 H38_3 0.9500 . ?
C39_3 C40_3 1.387(4) . ?
C39_3 H39_3 0.9500 . ?
C40_3 H40_3 0.9500 . ?
N1_4 C4_4 1.367(3) . ?
N1_4 C1_4 1.388(3) . ?
N1_4 C5_4 1.462(3) . ?
N2_4 N3_4 1.288(3) . ?
N2_4 C1_4 1.374(3) . ?
N3_4 C21_4 1.369(3) . ?
N4_4 C24_4 1.369(3) . ?
N4_4 C21_4 1.394(3) . ?
N4_4 C25_4 1.455(3) . ?
C1_4 C2_4 1.394(3) . ?
C2_4 C3_4 1.411(3) . ?
C2_4 C6_4 1.481(3) . ?
C3_4 C4_4 1.385(3) . ?
C3_4 H3_4 0.9500 . ?
C4_4 C15_4 1.472(3) . ?
C5_4 H5A_4 0.9800 . ?
C5_4 H5B_4 0.9800 . ?
C5_4 H5C_4 0.9800 . ?
C6_4 C7_4 1.398(3) . ?
C6_4 C11_4 1.404(3) . ?
C7_4 C8_4 1.387(3) . ?
C7_4 C12_4 1.495(3) . ?
C8_4 C9_4 1.385(4) . ?
C8_4 H8_4 0.9500 . ?
C9_4 C10_4 1.383(4) . ?
C9_4 C13_4 1.509(3) . ?
C10_4 C11_4 1.393(3) . ?
C10_4 H10_4 0.9500 . ?
C11_4 C14_4 1.500(3) . ?
C12_4 H12A_4 0.9800 . ?
C12_4 H12B_4 0.9800 . ?
C12_4 H12C_4 0.9800 . ?
C13_4 H13A_4 0.9800 . ?
C13_4 H13B_4 0.9800 . ?
C13_4 H13C_4 0.9800 . ?
C14_4 H14A_4 0.9800 . ?
C14_4 H14B_4 0.9800 . ?
C14_4 H14C_4 0.9800 . ?
C15_4 C20_4 1.389(4) . ?
C15_4 C16_4 1.393(4) . ?
C16_4 C17_4 1.391(4) . ?
C16_4 H16_4 0.9500 . ?
C17_4 C18_4 1.386(5) . ?
C17_4 H17_4 0.9500 . ?
C18_4 C19_4 1.369(5) . ?
C18_4 H18_4 0.9500 . ?
C19_4 C20_4 1.390(4) . ?
C19_4 H19_4 0.9500 . ?
C20_4 H20_4 0.9500 . ?
C21_4 C22_4 1.397(3) . ?
C22_4 C23_4 1.402(3) . ?
C22_4 C26_4 1.483(3) . ?
C23_4 C24_4 1.391(3) . ?
C23_4 H23_4 0.9500 . ?
C24_4 C35_4 1.467(3) . ?
C25_4 H25A_4 0.9800 . ?
C25_4 H25B_4 0.9800 . ?
C25_4 H25C_4 0.9800 . ?
C26_4 C27_4 1.395(3) . ?
C26_4 C31_4 1.398(3) . ?
C27_4 C28_4 1.392(3) . ?
C27_4 C32_4 1.501(3) . ?
C28_4 C29_4 1.383(4) . ?
C28_4 H28_4 0.9500 . ?
C29_4 C30_4 1.380(4) . ?
C29_4 C33_4 1.510(3) . ?
C30_4 C31_4 1.389(3) . ?
C30_4 H30_4 0.9500 . ?
C31_4 C34_4 1.499(3) . ?
C32_4 H32A_4 0.9800 . ?
C32_4 H32B_4 0.9800 . ?
C32_4 H32C_4 0.9800 . ?
C33_4 H33A_4 0.9800 . ?
C33_4 H33B_4 0.9800 . ?
C33_4 H33C_4 0.9800 . ?
C34_4 H34A_4 0.9800 . ?
C34_4 H34B_4 0.9800 . ?
C34_4 H34C_4 0.9800 . ?
C35_4 C40_4 1.393(4) . ?
C35_4 C36_4 1.398(3) . ?
C36_4 C37_4 1.395(4) . ?
C36_4 H36_4 0.9500 . ?
C37_4 C38_4 1.376(5) . ?
C37_4 H37_4 0.9500 . ?
C38_4 C39_4 1.382(5) . ?
C38_4 H38_4 0.9500 . ?
C39_4 C40_4 1.389(4) . ?
C39_4 H39_4 0.9500 . ?
C40_4 H40_4 0.9500 . ?

loop_
_geom_torsion_atom_site_label_1
_geom_torsion_atom_site_label_2
_geom_torsion_atom_site_label_3
_geom_torsion_atom_site_label_4
_geom_torsion
_geom_torsion_site_symmetry_1
_geom_torsion_site_symmetry_2
_geom_torsion_site_symmetry_3
_geom_torsion_site_symmetry_4
_geom_torsion_publ_flag
C1_1 N2_1 N3_1 C21_1 -173.52(17) . . . . ?
N3_1 N2_1 C1_1 N1_1 179.54(16) . . . . ?
N3_1 N2_1 C1_1 C2_1 7.1(3) . . . . ?
C4_1 N1_1 C1_1 N2_1 -174.10(17) . . . . ?
C5_1 N1_1 C1_1 N2_1 4.2(3) . . . . ?
C4_1 N1_1 C1_1 C2_1 0.2(2) . . . . ?
C5_1 N1_1 C1_1 C2_1 178.53(18) . . . . ?
N2_1 C1_1 C2_1 C3_1 172.0(2) . . . . ?
N1_1 C1_1 C2_1 C3_1 -0.9(2) . . . . ?
N2_1 C1_1 C2_1 C6_1 -7.9(4) . . . . ?
N1_1 C1_1 C2_1 C6_1 179.25(19) . . . . ?
C1_1 C2_1 C3_1 C4_1 1.2(2) . . . . ?
C6_1 C2_1 C3_1 C4_1 -178.9(2) . . . . ?
C1_1 N1_1 C4_1 C3_1 0.5(2) . . . . ?
C5_1 N1_1 C4_1 C3_1 -177.64(19) . . . . ?
C1_1 N1_1 C4_1 C15_1 -179.12(18) . . . . ?
C5_1 N1_1 C4_1 C15_1 2.7(3) . . . . ?
C2_1 C3_1 C4_1 N1_1 -1.1(2) . . . . ?
C2_1 C3_1 C4_1 C15_1 178.55(19) . . . . ?
C1_1 C2_1 C6_1 C7_1 103.2(3) . . . . ?
C3_1 C2_1 C6_1 C7_1 -76.6(3) . . . . ?
C1_1 C2_1 C6_1 C11_1 -76.9(3) . . . . ?
C3_1 C2_1 C6_1 C11_1 103.2(3) . . . . ?
C11_1 C6_1 C7_1 C8_1 -1.7(3) . . . . ?
C2_1 C6_1 C7_1 C8_1 178.1(2) . . . . ?
C11_1 C6_1 C7_1 C12_1 177.6(2) . . . . ?
C2_1 C6_1 C7_1 C12_1 -2.6(3) . . . . ?
C6_1 C7_1 C8_1 C9_1 0.1(3) . . . . ?
C12_1 C7_1 C8_1 C9_1 -179.1(2) . . . . ?
C7_1 C8_1 C9_1 C10_1 1.1(4) . . . . ?
C7_1 C8_1 C9_1 C13_1 -177.6(2) . . . . ?
C8_1 C9_1 C10_1 C11_1 -0.7(3) . . . . ?
C13_1 C9_1 C10_1 C11_1 178.0(2) . . . . ?
C9_1 C10_1 C11_1 C6_1 -0.8(3) . . . . ?
C9_1 C10_1 C11_1 C14_1 178.1(2) . . . . ?
C7_1 C6_1 C11_1 C10_1 2.1(3) . . . . ?
C2_1 C6_1 C11_1 C10_1 -177.77(19) . . . . ?
C7_1 C6_1 C11_1 C14_1 -176.8(2) . . . . ?
C2_1 C6_1 C11_1 C14_1 3.3(3) . . . . ?
N1_1 C4_1 C15_1 C20_1 -141.5(2) . . . . ?
C3_1 C4_1 C15_1 C20_1 38.9(3) . . . . ?
N1_1 C4_1 C15_1 C16_1 42.2(3) . . . . ?
C3_1 C4_1 C15_1 C16_1 -137.4(2) . . . . ?
C20_1 C15_1 C16_1 C17_1 -0.7(3) . . . . ?
C4_1 C15_1 C16_1 C17_1 175.5(2) . . . . ?
C15_1 C16_1 C17_1 C18_1 -0.6(4) . . . . ?
C16_1 C17_1 C18_1 C19_1 1.2(4) . . . . ?
C17_1 C18_1 C19_1 C20_1 -0.5(4) . . . . ?
C16_1 C15_1 C20_1 C19_1 1.4(3) . . . . ?
C4_1 C15_1 C20_1 C19_1 -174.97(19) . . . . ?
C18_1 C19_1 C20_1 C15_1 -0.8(3) . . . . ?
N2_1 N3_1 C21_1 N4_1 179.77(17) . . . . ?
N2_1 N3_1 C21_1 C22_1 5.3(3) . . . . ?
C24_1 N4_1 C21_1 N3_1 -175.36(17) . . . . ?
C25_1 N4_1 C21_1 N3_1 -1.3(3) . . . . ?
C24_1 N4_1 C21_1 C22_1 0.4(2) . . . . ?
C25_1 N4_1 C21_1 C22_1 174.52(19) . . . . ?
N3_1 C21_1 C22_1 C23_1 174.4(2) . . . . ?
N4_1 C21_1 C22_1 C23_1 -0.4(2) . . . . ?
N3_1 C21_1 C22_1 C26_1 -5.2(4) . . . . ?
N4_1 C21_1 C22_1 C26_1 -179.97(19) . . . . ?
C21_1 C22_1 C23_1 C24_1 0.2(2) . . . . ?
C26_1 C22_1 C23_1 C24_1 179.8(2) . . . . ?
C21_1 N4_1 C24_1 C23_1 -0.3(2) . . . . ?
C25_1 N4_1 C24_1 C23_1 -174.18(19) . . . . ?
C21_1 N4_1 C24_1 C35_1 177.77(19) . . . . ?
C25_1 N4_1 C24_1 C35_1 3.9(3) . . . . ?
C22_1 C23_1 C24_1 N4_1 0.1(2) . . . . ?
C22_1 C23_1 C24_1 C35_1 -177.9(2) . . . . ?
C21_1 C22_1 C26_1 C27_1 -88.6(3) . . . . ?
C23_1 C22_1 C26_1 C27_1 91.9(3) . . . . ?
C21_1 C22_1 C26_1 C31_1 89.3(3) . . . . ?
C23_1 C22_1 C26_1 C31_1 -90.2(3) . . . . ?
C31_1 C26_1 C27_1 C28_1 1.6(3) . . . . ?
C22_1 C26_1 C27_1 C28_1 179.45(19) . . . . ?
C31_1 C26_1 C27_1 C32_1 -175.7(2) . . . . ?
C22_1 C26_1 C27_1 C32_1 2.2(3) . . . . ?
C26_1 C27_1 C28_1 C29_1 -0.3(3) . . . . ?
C32_1 C27_1 C28_1 C29_1 176.9(2) . . . . ?
C27_1 C28_1 C29_1 C30_1 -0.7(3) . . . . ?
C27_1 C28_1 C29_1 C33_1 -180.0(2) . . . . ?
C28_1 C29_1 C30_1 C31_1 0.4(3) . . . . ?
C33_1 C29_1 C30_1 C31_1 179.8(2) . . . . ?
C29_1 C30_1 C31_1 C26_1 0.8(3) . . . . ?
C29_1 C30_1 C31_1 C34_1 -176.7(2) . . . . ?
C27_1 C26_1 C31_1 C30_1 -1.8(3) . . . . ?
C22_1 C26_1 C31_1 C30_1 -179.69(19) . . . . ?
C27_1 C26_1 C31_1 C34_1 175.7(2) . . . . ?
C22_1 C26_1 C31_1 C34_1 -2.2(3) . . . . ?
N4_1 C24_1 C35_1 C36_1 -125.0(2) . . . . ?
C23_1 C24_1 C35_1 C36_1 52.6(3) . . . . ?
N4_1 C24_1 C35_1 C40_1 54.9(3) . . . . ?
C23_1 C24_1 C35_1 C40_1 -127.4(3) . . . . ?
C40_1 C35_1 C36_1 C37_1 0.0(4) . . . . ?
C24_1 C35_1 C36_1 C37_1 179.9(2) . . . . ?
C35_1 C36_1 C37_1 C38_1 1.2(4) . . . . ?
C36_1 C37_1 C38_1 C39_1 -1.1(4) . . . . ?
C37_1 C38_1 C39_1 C40_1 -0.2(4) . . . . ?
C38_1 C39_1 C40_1 C35_1 1.4(4) . . . . ?
C36_1 C35_1 C40_1 C39_1 -1.3(4) . . . . ?
C24_1 C35_1 C40_1 C39_1 178.8(2) . . . . ?
C1_2 N2_2 N3_2 C21_2 -177.21(18) . . . . ?
N3_2 N2_2 C1_2 N1_2 -176.11(18) . . . . ?
N3_2 N2_2 C1_2 C2_2 6.6(4) . . . . ?
C4_2 N1_2 C1_2 N2_2 -178.30(19) . . . . ?
C5_2 N1_2 C1_2 N2_2 -2.1(3) . . . . ?
C4_2 N1_2 C1_2 C2_2 -0.3(2) . . . . ?
C5_2 N1_2 C1_2 C2_2 175.9(2) . . . . ?
N2_2 C1_2 C2_2 C3_2 177.4(2) . . . . ?
N1_2 C1_2 C2_2 C3_2 -0.1(2) . . . . ?
N2_2 C1_2 C2_2 C6_2 -2.2(4) . . . . ?
N1_2 C1_2 C2_2 C6_2 -179.7(2) . . . . ?
C1_2 C2_2 C3_2 C4_2 0.5(3) . . . . ?
C6_2 C2_2 C3_2 C4_2 -179.9(2) . . . . ?
C1_2 N1_2 C4_2 C3_2 0.6(3) . . . . ?
C5_2 N1_2 C4_2 C3_2 -175.5(2) . . . . ?
C1_2 N1_2 C4_2 C15_2 -179.1(2) . . . . ?
C5_2 N1_2 C4_2 C15_2 4.7(4) . . . . ?
C2_2 C3_2 C4_2 N1_2 -0.7(3) . . . . ?
C2_2 C3_2 C4_2 C15_2 179.0(2) . . . . ?
C3_2 C2_2 C6_2 C7_2 97.8(3) . . . . ?
C1_2 C2_2 C6_2 C7_2 -82.6(3) . . . . ?
C3_2 C2_2 C6_2 C11_2 -78.9(3) . . . . ?
C1_2 C2_2 C6_2 C11_2 100.6(3) . . . . ?
C11_2 C6_2 C7_2 C8_2 3.1(3) . . . . ?
C2_2 C6_2 C7_2 C8_2 -173.7(2) . . . . ?
C11_2 C6_2 C7_2 C12_2 -175.9(2) . . . . ?
C2_2 C6_2 C7_2 C12_2 7.3(3) . . . . ?
C6_2 C7_2 C8_2 C9_2 -1.0(4) . . . . ?
C12_2 C7_2 C8_2 C9_2 178.0(2) . . . . ?
C7_2 C8_2 C9_2 C10_2 -1.5(4) . . . . ?
C7_2 C8_2 C9_2 C13_2 177.3(3) . . . . ?
C8_2 C9_2 C10_2 C11_2 1.9(4) . . . . ?
C13_2 C9_2 C10_2 C11_2 -176.8(3) . . . . ?
C9_2 C10_2 C11_2 C6_2 0.1(3) . . . . ?
C9_2 C10_2 C11_2 C14_2 -179.9(2) . . . . ?
C7_2 C6_2 C11_2 C10_2 -2.6(3) . . . . ?
C2_2 C6_2 C11_2 C10_2 174.18(19) . . . . ?
C7_2 C6_2 C11_2 C14_2 177.4(2) . . . . ?
C2_2 C6_2 C11_2 C14_2 -5.8(3) . . . . ?
N1_2 C4_2 C15_2 C20_2 52.5(4) . . . . ?
C3_2 C4_2 C15_2 C20_2 -127.2(3) . . . . ?
N1_2 C4_2 C15_2 C16_2 -131.4(3) . . . . ?
C3_2 C4_2 C15_2 C16_2 48.9(4) . . . . ?
C20_2 C15_2 C16_2 C17_2 1.2(4) . . . . ?
C4_2 C15_2 C16_2 C17_2 -174.9(3) . . . . ?
C15_2 C16_2 C17_2 C18_2 -0.4(5) . . . . ?
C16_2 C17_2 C18_2 C19_2 -0.6(5) . . . . ?
C17_2 C18_2 C19_2 C20_2 0.7(5) . . . . ?
C16_2 C15_2 C20_2 C19_2 -1.1(4) . . . . ?
C4_2 C15_2 C20_2 C19_2 174.9(2) . . . . ?
C18_2 C19_2 C20_2 C15_2 0.2(4) . . . . ?
N2_2 N3_2 C21_2 N4_2 176.86(18) . . . . ?
N2_2 N3_2 C21_2 C22_2 -0.2(4) . . . . ?
C24_2 N4_2 C21_2 N3_2 -176.92(18) . . . . ?
C25_2 N4_2 C21_2 N3_2 0.9(3) . . . . ?
C24_2 N4_2 C21_2 C22_2 0.9(2) . . . . ?
C25_2 N4_2 C21_2 C22_2 178.7(2) . . . . ?
N3_2 C21_2 C22_2 C23_2 176.5(2) . . . . ?
N4_2 C21_2 C22_2 C23_2 -0.8(2) . . . . ?
N3_2 C21_2 C22_2 C26_2 -5.0(4) . . . . ?
N4_2 C21_2 C22_2 C26_2 177.8(2) . . . . ?
C21_2 C22_2 C23_2 C24_2 0.5(3) . . . . ?
C26_2 C22_2 C23_2 C24_2 -178.1(2) . . . . ?
C21_2 N4_2 C24_2 C23_2 -0.5(2) . . . . ?
C25_2 N4_2 C24_2 C23_2 -178.3(2) . . . . ?
C21_2 N4_2 C24_2 C35_2 178.4(2) . . . . ?
C25_2 N4_2 C24_2 C35_2 0.7(4) . . . . ?
C22_2 C23_2 C24_2 N4_2 0.0(3) . . . . ?
C22_2 C23_2 C24_2 C35_2 -178.9(2) . . . . ?
C23_2 C22_2 C26_2 C27_2 90.1(3) . . . . ?
C21_2 C22_2 C26_2 C27_2 -88.2(3) . . . . ?
C23_2 C22_2 C26_2 C31_2 -88.7(3) . . . . ?
C21_2 C22_2 C26_2 C31_2 93.1(3) . . . . ?
C31_2 C26_2 C27_2 C28_2 1.2(3) . . . . ?
C22_2 C26_2 C27_2 C28_2 -177.61(18) . . . . ?
C31_2 C26_2 C27_2 C32_2 -178.59(19) . . . . ?
C22_2 C26_2 C27_2 C32_2 2.6(3) . . . . ?
C26_2 C27_2 C28_2 C29_2 0.5(3) . . . . ?
C32_2 C27_2 C28_2 C29_2 -179.8(2) . . . . ?
C27_2 C28_2 C29_2 C30_2 -2.0(3) . . . . ?
C27_2 C28_2 C29_2 C33_2 178.0(2) . . . . ?
C28_2 C29_2 C30_2 C31_2 2.1(3) . . . . ?
C33_2 C29_2 C30_2 C31_2 -177.9(2) . . . . ?
C29_2 C30_2 C31_2 C26_2 -0.5(3) . . . . ?
C29_2 C30_2 C31_2 C34_2 179.2(2) . . . . ?
C27_2 C26_2 C31_2 C30_2 -1.1(3) . . . . ?
C22_2 C26_2 C31_2 C30_2 177.64(19) . . . . ?
C27_2 C26_2 C31_2 C34_2 179.1(2) . . . . ?
C22_2 C26_2 C31_2 C34_2 -2.1(3) . . . . ?
N4_2 C24_2 C35_2 C36_2 -150.0(2) . . . . ?
C23_2 C24_2 C35_2 C36_2 28.7(4) . . . . ?
N4_2 C24_2 C35_2 C40_2 33.0(4) . . . . ?
C23_2 C24_2 C35_2 C40_2 -148.3(3) . . . . ?
C40_2 C35_2 C36_2 C37_2 0.6(4) . . . . ?
C24_2 C35_2 C36_2 C37_2 -176.6(3) . . . . ?
C35_2 C36_2 C37_2 C38_2 -0.5(5) . . . . ?
C36_2 C37_2 C38_2 C39_2 0.1(6) . . . . ?
C37_2 C38_2 C39_2 C40_2 0.3(6) . . . . ?
C38_2 C39_2 C40_2 C35_2 -0.2(5) . . . . ?
C36_2 C35_2 C40_2 C39_2 -0.2(4) . . . . ?
C24_2 C35_2 C40_2 C39_2 176.8(3) . . . . ?
C1_3 N2_3 N3_3 C21_3 -179.41(16) . . . . ?
N3_3 N2_3 C1_3 N1_3 178.92(17) . . . . ?
N3_3 N2_3 C1_3 C2_3 1.5(3) . . . . ?
C4_3 N1_3 C1_3 N2_3 -178.15(17) . . . . ?
C5_3 N1_3 C1_3 N2_3 -0.8(3) . . . . ?
C4_3 N1_3 C1_3 C2_3 -0.1(2) . . . . ?
C5_3 N1_3 C1_3 C2_3 177.24(18) . . . . ?
N2_3 C1_3 C2_3 C3_3 177.0(2) . . . . ?
N1_3 C1_3 C2_3 C3_3 -0.5(2) . . . . ?
N2_3 C1_3 C2_3 C6_3 -2.5(4) . . . . ?
N1_3 C1_3 C2_3 C6_3 179.90(19) . . . . ?
C1_3 C2_3 C3_3 C4_3 1.0(2) . . . . ?
C6_3 C2_3 C3_3 C4_3 -179.5(2) . . . . ?
C1_3 N1_3 C4_3 C3_3 0.7(2) . . . . ?
C5_3 N1_3 C4_3 C3_3 -176.56(19) . . . . ?
C1_3 N1_3 C4_3 C15_3 -179.18(19) . . . . ?
C5_3 N1_3 C4_3 C15_3 3.6(3) . . . . ?
C2_3 C3_3 C4_3 N1_3 -1.0(2) . . . . ?
C2_3 C3_3 C4_3 C15_3 178.8(2) . . . . ?
C1_3 C2_3 C6_3 C7_3 -78.9(3) . . . . ?
C3_3 C2_3 C6_3 C7_3 101.6(3) . . . . ?
C1_3 C2_3 C6_3 C11_3 100.5(3) . . . . ?
C3_3 C2_3 C6_3 C11_3 -79.0(3) . . . . ?
C11_3 C6_3 C7_3 C8_3 1.5(3) . . . . ?
C2_3 C6_3 C7_3 C8_3 -179.2(2) . . . . ?
C11_3 C6_3 C7_3 C12_3 -177.8(2) . . . . ?
C2_3 C6_3 C7_3 C12_3 1.6(3) . . . . ?
C6_3 C7_3 C8_3 C9_3 -0.7(3) . . . . ?
C12_3 C7_3 C8_3 C9_3 178.6(2) . . . . ?
C7_3 C8_3 C9_3 C10_3 -0.1(4) . . . . ?
C7_3 C8_3 C9_3 C13_3 178.5(2) . . . . ?
C8_3 C9_3 C10_3 C11_3 0.1(4) . . . . ?
C13_3 C9_3 C10_3 C11_3 -178.5(3) . . . . ?
C9_3 C10_3 C11_3 C6_3 0.6(4) . . . . ?
C9_3 C10_3 C11_3 C14_3 -178.5(2) . . . . ?
C7_3 C6_3 C11_3 C10_3 -1.4(3) . . . . ?
C2_3 C6_3 C11_3 C10_3 179.2(2) . . . . ?
C7_3 C6_3 C11_3 C14_3 177.7(2) . . . . ?
C2_3 C6_3 C11_3 C14_3 -1.7(3) . . . . ?
N1_3 C4_3 C15_3 C16_3 -120.9(2) . . . . ?
C3_3 C4_3 C15_3 C16_3 59.3(3) . . . . ?
N1_3 C4_3 C15_3 C20_3 60.9(3) . . . . ?
C3_3 C4_3 C15_3 C20_3 -118.9(3) . . . . ?
C20_3 C15_3 C16_3 C17_3 -1.0(3) . . . . ?
C4_3 C15_3 C16_3 C17_3 -179.26(19) . . . . ?
C15_3 C16_3 C17_3 C18_3 1.3(3) . . . . ?
C16_3 C17_3 C18_3 C19_3 -0.5(4) . . . . ?
C17_3 C18_3 C19_3 C20_3 -0.5(4) . . . . ?
C18_3 C19_3 C20_3 C15_3 0.7(4) . . . . ?
C16_3 C15_3 C20_3 C19_3 0.1(4) . . . . ?
C4_3 C15_3 C20_3 C19_3 178.2(2) . . . . ?
N2_3 N3_3 C21_3 N4_3 -178.80(17) . . . . ?
N2_3 N3_3 C21_3 C22_3 1.1(3) . . . . ?
C24_3 N4_3 C21_3 N3_3 180.00(17) . . . . ?
C25_3 N4_3 C21_3 N3_3 -8.9(3) . . . . ?
C24_3 N4_3 C21_3 C22_3 0.0(2) . . . . ?
C25_3 N4_3 C21_3 C22_3 171.17(19) . . . . ?
N3_3 C21_3 C22_3 C23_3 -179.9(2) . . . . ?
N4_3 C21_3 C22_3 C23_3 0.1(2) . . . . ?
N3_3 C21_3 C22_3 C26_3 2.5(4) . . . . ?
N4_3 C21_3 C22_3 C26_3 -177.54(19) . . . . ?
C21_3 C22_3 C23_3 C24_3 -0.1(2) . . . . ?
C26_3 C22_3 C23_3 C24_3 177.5(2) . . . . ?
C21_3 N4_3 C24_3 C23_3 -0.1(2) . . . . ?
C25_3 N4_3 C24_3 C23_3 -170.8(2) . . . . ?
C21_3 N4_3 C24_3 C35_3 178.39(19) . . . . ?
C25_3 N4_3 C24_3 C35_3 7.7(3) . . . . ?
C22_3 C23_3 C24_3 N4_3 0.2(2) . . . . ?
C22_3 C23_3 C24_3 C35_3 -178.3(2) . . . . ?
C21_3 C22_3 C26_3 C31_3 83.0(3) . . . . ?
C23_3 C22_3 C26_3 C31_3 -94.1(3) . . . . ?
C21_3 C22_3 C26_3 C27_3 -97.2(3) . . . . ?
C23_3 C22_3 C26_3 C27_3 85.7(3) . . . . ?
C31_3 C26_3 C27_3 C28_3 0.8(3) . . . . ?
C22_3 C26_3 C27_3 C28_3 -179.0(2) . . . . ?
C31_3 C26_3 C27_3 C32_3 -177.9(2) . . . . ?
C22_3 C26_3 C27_3 C32_3 2.3(3) . . . . ?
C26_3 C27_3 C28_3 C29_3 0.3(3) . . . . ?
C32_3 C27_3 C28_3 C29_3 179.1(2) . . . . ?
C27_3 C28_3 C29_3 C30_3 -0.9(4) . . . . ?
C27_3 C28_3 C29_3 C33_3 179.4(3) . . . . ?
C28_3 C29_3 C30_3 C31_3 0.4(4) . . . . ?
C33_3 C29_3 C30_3 C31_3 -179.9(2) . . . . ?
C29_3 C30_3 C31_3 C26_3 0.7(3) . . . . ?
C29_3 C30_3 C31_3 C34_3 -176.7(2) . . . . ?
C27_3 C26_3 C31_3 C30_3 -1.3(3) . . . . ?
C22_3 C26_3 C31_3 C30_3 178.5(2) . . . . ?
C27_3 C26_3 C31_3 C34_3 176.1(2) . . . . ?
C22_3 C26_3 C31_3 C34_3 -4.1(3) . . . . ?
N4_3 C24_3 C35_3 C40_3 50.7(3) . . . . ?
C23_3 C24_3 C35_3 C40_3 -131.1(3) . . . . ?
N4_3 C24_3 C35_3 C36_3 -131.6(2) . . . . ?
C23_3 C24_3 C35_3 C36_3 46.7(3) . . . . ?
C40_3 C35_3 C36_3 C37_3 -0.1(4) . . . . ?
C24_3 C35_3 C36_3 C37_3 -177.9(2) . . . . ?
C35_3 C36_3 C37_3 C38_3 1.2(4) . . . . ?
C36_3 C37_3 C38_3 C39_3 -1.7(5) . . . . ?
C37_3 C38_3 C39_3 C40_3 1.2(5) . . . . ?
C38_3 C39_3 C40_3 C35_3 -0.1(5) . . . . ?
C36_3 C35_3 C40_3 C39_3 -0.5(4) . . . . ?
C24_3 C35_3 C40_3 C39_3 177.2(2) . . . . ?
C1_4 N2_4 N3_4 C21_4 176.22(18) . . . . ?
N3_4 N2_4 C1_4 N1_4 175.60(18) . . . . ?
N3_4 N2_4 C1_4 C2_4 -9.1(4) . . . . ?
C4_4 N1_4 C1_4 N2_4 177.03(19) . . . . ?
C5_4 N1_4 C1_4 N2_4 2.0(3) . . . . ?
C4_4 N1_4 C1_4 C2_4 0.5(3) . . . . ?
C5_4 N1_4 C1_4 C2_4 -174.4(2) . . . . ?
N2_4 C1_4 C2_4 C3_4 -175.9(2) . . . . ?
N1_4 C1_4 C2_4 C3_4 -0.3(3) . . . . ?
N2_4 C1_4 C2_4 C6_4 2.5(4) . . . . ?
N1_4 C1_4 C2_4 C6_4 178.1(2) . . . . ?
C1_4 C2_4 C3_4 C4_4 -0.1(3) . . . . ?
C6_4 C2_4 C3_4 C4_4 -178.5(2) . . . . ?
C1_4 N1_4 C4_4 C3_4 -0.6(3) . . . . ?
C5_4 N1_4 C4_4 C3_4 174.3(2) . . . . ?
C1_4 N1_4 C4_4 C15_4 -179.4(2) . . . . ?
C5_4 N1_4 C4_4 C15_4 -4.6(4) . . . . ?
C2_4 C3_4 C4_4 N1_4 0.4(3) . . . . ?
C2_4 C3_4 C4_4 C15_4 179.2(2) . . . . ?
C1_4 C2_4 C6_4 C7_4 85.9(3) . . . . ?
C3_4 C2_4 C6_4 C7_4 -96.0(3) . . . . ?
C1_4 C2_4 C6_4 C11_4 -95.6(3) . . . . ?
C3_4 C2_4 C6_4 C11_4 82.5(3) . . . . ?
C11_4 C6_4 C7_4 C8_4 -1.2(3) . . . . ?
C2_4 C6_4 C7_4 C8_4 177.4(2) . . . . ?
C11_4 C6_4 C7_4 C12_4 178.3(2) . . . . ?
C2_4 C6_4 C7_4 C12_4 -3.1(3) . . . . ?
C6_4 C7_4 C8_4 C9_4 0.8(4) . . . . ?
C12_4 C7_4 C8_4 C9_4 -178.7(3) . . . . ?
C7_4 C8_4 C9_4 C10_4 0.2(4) . . . . ?
C7_4 C8_4 C9_4 C13_4 179.8(3) . . . . ?
C8_4 C9_4 C10_4 C11_4 -0.8(4) . . . . ?
C13_4 C9_4 C10_4 C11_4 179.5(3) . . . . ?
C9_4 C10_4 C11_4 C6_4 0.5(4) . . . . ?
C9_4 C10_4 C11_4 C14_4 -179.4(2) . . . . ?
C7_4 C6_4 C11_4 C10_4 0.5(3) . . . . ?
C2_4 C6_4 C11_4 C10_4 -178.0(2) . . . . ?
C7_4 C6_4 C11_4 C14_4 -179.5(2) . . . . ?
C2_4 C6_4 C11_4 C14_4 1.9(3) . . . . ?
N1_4 C4_4 C15_4 C20_4 -56.5(4) . . . . ?
C3_4 C4_4 C15_4 C20_4 124.9(3) . . . . ?
N1_4 C4_4 C15_4 C16_4 126.5(3) . . . . ?
C3_4 C4_4 C15_4 C16_4 -52.1(4) . . . . ?
C20_4 C15_4 C16_4 C17_4 -0.8(4) . . . . ?
C4_4 C15_4 C16_4 C17_4 176.3(3) . . . . ?
C15_4 C16_4 C17_4 C18_4 0.4(5) . . . . ?
C16_4 C17_4 C18_4 C19_4 0.5(5) . . . . ?
C17_4 C18_4 C19_4 C20_4 -0.9(5) . . . . ?
C16_4 C15_4 C20_4 C19_4 0.4(4) . . . . ?
C4_4 C15_4 C20_4 C19_4 -176.6(3) . . . . ?
C18_4 C19_4 C20_4 C15_4 0.5(5) . . . . ?
N2_4 N3_4 C21_4 N4_4 -178.88(19) . . . . ?
N2_4 N3_4 C21_4 C22_4 -2.8(4) . . . . ?
C24_4 N4_4 C21_4 N3_4 176.25(19) . . . . ?
C25_4 N4_4 C21_4 N3_4 -0.4(3) . . . . ?
C24_4 N4_4 C21_4 C22_4 -0.8(3) . . . . ?
C25_4 N4_4 C21_4 C22_4 -177.5(2) . . . . ?
N3_4 C21_4 C22_4 C23_4 -175.9(2) . . . . ?
N4_4 C21_4 C22_4 C23_4 0.4(3) . . . . ?
N3_4 C21_4 C22_4 C26_4 3.7(4) . . . . ?
N4_4 C21_4 C22_4 C26_4 -179.9(2) . . . . ?
C21_4 C22_4 C23_4 C24_4 0.1(3) . . . . ?
C26_4 C22_4 C23_4 C24_4 -179.6(2) . . . . ?
C21_4 N4_4 C24_4 C23_4 0.9(3) . . . . ?
C25_4 N4_4 C24_4 C23_4 177.3(2) . . . . ?
C21_4 N4_4 C24_4 C35_4 -177.9(2) . . . . ?
C25_4 N4_4 C24_4 C35_4 -1.4(4) . . . . ?
C22_4 C23_4 C24_4 N4_4 -0.6(3) . . . . ?
C22_4 C23_4 C24_4 C35_4 178.1(2) . . . . ?
C21_4 C22_4 C26_4 C27_4 -92.4(3) . . . . ?
C23_4 C22_4 C26_4 C27_4 87.2(3) . . . . ?
C21_4 C22_4 C26_4 C31_4 90.8(3) . . . . ?
C23_4 C22_4 C26_4 C31_4 -89.6(3) . . . . ?
C31_4 C26_4 C27_4 C28_4 3.4(3) . . . . ?
C22_4 C26_4 C27_4 C28_4 -173.4(2) . . . . ?
C31_4 C26_4 C27_4 C32_4 -174.5(2) . . . . ?
C22_4 C26_4 C27_4 C32_4 8.7(3) . . . . ?
C26_4 C27_4 C28_4 C29_4 -0.7(4) . . . . ?
C32_4 C27_4 C28_4 C29_4 177.2(2) . . . . ?
C27_4 C28_4 C29_4 C30_4 -2.5(4) . . . . ?
C27_4 C28_4 C29_4 C33_4 177.0(3) . . . . ?
C28_4 C29_4 C30_4 C31_4 3.0(4) . . . . ?
C33_4 C29_4 C30_4 C31_4 -176.4(2) . . . . ?
C29_4 C30_4 C31_4 C26_4 -0.3(3) . . . . ?
C29_4 C30_4 C31_4 C34_4 179.6(2) . . . . ?
C27_4 C26_4 C31_4 C30_4 -2.9(3) . . . . ?
C22_4 C26_4 C31_4 C30_4 173.86(19) . . . . ?
C27_4 C26_4 C31_4 C34_4 177.1(2) . . . . ?
C22_4 C26_4 C31_4 C34_4 -6.1(3) . . . . ?
N4_4 C24_4 C35_4 C40_4 -35.7(4) . . . . ?
C23_4 C24_4 C35_4 C40_4 145.8(3) . . . . ?
N4_4 C24_4 C35_4 C36_4 147.1(2) . . . . ?
C23_4 C24_4 C35_4 C36_4 -31.4(4) . . . . ?
C40_4 C35_4 C36_4 C37_4 0.3(4) . . . . ?
C24_4 C35_4 C36_4 C37_4 177.7(3) . . . . ?
C35_4 C36_4 C37_4 C38_4 -0.2(5) . . . . ?
C36_4 C37_4 C38_4 C39_4 -0.2(6) . . . . ?
C37_4 C38_4 C39_4 C40_4 0.5(7) . . . . ?
C38_4 C39_4 C40_4 C35_4 -0.3(6) . . . . ?
C36_4 C35_4 C40_4 C39_4 -0.1(5) . . . . ?
C24_4 C35_4 C40_4 C39_4 -177.3(3) . . . . ?
